data_1573596
loop_
_publ_author_name
'Bae, Sungryul'
'Jeong, Younjae'
'Lee, Dongwhan'

_publ_section_title
;
 Mutually antagonistic molecular clips: symmetry-breaking non-covalent
 bonds at the chiral--nonchiral interface
;
_journal_name_full 'Chemical Science'
_journal_paper_doi 10.1039/D4SC07655A
_journal_year 2025
_chemical_formula_moiety 'C44 H36 N4 O3, C12 H6 N2 O2'
_chemical_formula_sum 'C56 H42 N6 O5'
_chemical_formula_weight 878.95
_space_group_crystal_system triclinic
_space_group_IT_number 2
_space_group_name_Hall '-P 1'
_space_group_name_H-M_alt 'P -1'
_atom_sites_solution_hydrogens geom
_audit_creation_date 2024-07-10
_audit_creation_method
;
Olex2 1.5
(compiled 2024.02.16 svn.r378c4104 for OlexSys, GUI svn.r6928)
;
_audit_update_record
;
2024-07-10 deposited with the CCDC.	2025-01-07 downloaded from the CCDC.
;
_cell_angle_alpha 91.42(3)
_cell_angle_beta 92.29(3)
_cell_angle_gamma 106.79(3)
_cell_formula_units_Z 4
_cell_length_a 8.4180(17)
_cell_length_b 12.809(3)
_cell_length_c 40.083(8)
_cell_measurement_reflns_used 87571
_cell_measurement_temperature 100.00
_cell_measurement_theta_max 30.000
_cell_measurement_theta_min 0.401
_cell_volume 4131.5(17)
_computing_cell_refinement 'HKL3000sm (Otwinowski & Minor, 1997)'
_computing_data_collection 'PAL BL2D-SMDC Program (Shin et. al, 2016)'
_computing_data_reduction 'HKL3000sm (Otwinowski & Minor, 1997)'
_computing_molecular_graphics 'Olex2 1.5 (Dolomanov et al., 2009)'
_computing_publication_material 'Olex2 1.5 (Dolomanov et al., 2009)'
_computing_structure_refinement 'SHELXL 2018/3 (Sheldrick, 2015)'
_computing_structure_solution 'SHELXT 2018/2 (Sheldrick, 2018)'
_diffrn_ambient_temperature 100.00
_diffrn_measured_fraction_theta_full 0.966
_diffrn_measured_fraction_theta_max 0.942
_diffrn_measurement_device_type 'Rayonix SX165 CCD area detector'
_diffrn_measurement_method 'omega scan'
_diffrn_radiation_type synchrotron
_diffrn_radiation_wavelength 0.700
_diffrn_reflns_av_R_equivalents 0.0449
_diffrn_reflns_av_unetI/netI 0.0756
_diffrn_reflns_Laue_measured_fraction_full 0.966
_diffrn_reflns_Laue_measured_fraction_max 0.942
_diffrn_reflns_limit_h_max 11
_diffrn_reflns_limit_h_min -11
_diffrn_reflns_limit_k_max 18
_diffrn_reflns_limit_k_min -18
_diffrn_reflns_limit_l_max 56
_diffrn_reflns_limit_l_min -56
_diffrn_reflns_number 46476
_diffrn_reflns_point_group_measured_fraction_full 0.966
_diffrn_reflns_point_group_measured_fraction_max 0.942
_diffrn_reflns_theta_full 24.835
_diffrn_reflns_theta_max 29.838
_diffrn_reflns_theta_min 1.503
_exptl_absorpt_coefficient_mu 0.089
_exptl_absorpt_correction_T_max 1.000
_exptl_absorpt_correction_T_min 0.860
_exptl_absorpt_correction_type empirical
_exptl_absorpt_process_details 'HKL3000sm Scalepack(Otwinowski et.al,2003)'
_exptl_crystal_colour red
_exptl_crystal_colour_primary red
_exptl_crystal_density_diffrn 1.413
_exptl_crystal_description block
_exptl_crystal_F_000 1840
_exptl_crystal_size_max 0.07
_exptl_crystal_size_mid 0.06
_exptl_crystal_size_min 0.02
_refine_diff_density_max 0.693
_refine_diff_density_min -0.436
_refine_diff_density_rms 0.125
_refine_ls_extinction_coef 0.073(4)
_refine_ls_extinction_expression Fc^*^=kFc[1+0.001xFc^2^\l^3^/sin(2\q)]^-1/4^
_refine_ls_extinction_method 'SHELXL-2018/3 (Sheldrick 2018)'
_refine_ls_goodness_of_fit_ref 1.046
_refine_ls_hydrogen_treatment refU
_refine_ls_matrix_type full
_refine_ls_number_parameters 1294
_refine_ls_number_reflns 23370
_refine_ls_number_restraints 0
_refine_ls_restrained_S_all 1.046
_refine_ls_R_factor_all 0.1474
_refine_ls_R_factor_gt 0.1025
_refine_ls_shift/su_max 0.000
_refine_ls_shift/su_mean 0.000
_refine_ls_structure_factor_coef Fsqd
_refine_ls_weighting_details 'w=1/[\s^2^(Fo^2^)+(0.1786P)^2^+1.7913P] where P=(Fo^2^+2Fc^2^)/3'
_refine_ls_weighting_scheme calc
_refine_ls_wR_factor_gt 0.2804
_refine_ls_wR_factor_ref 0.3123
_reflns_Friedel_coverage 0.000
_reflns_number_gt 13662
_reflns_number_total 23370
_reflns_threshold_expression 'I > 2\s(I)'
_cod_data_source_file d4sc07655a4.cif
_cod_data_source_block phdp2
_cod_original_cell_volume 4131.5(16)
_cod_database_code 1573596
_shelx_shelxl_version_number 2018/3
_shelx_space_group_comment
;
The symmetry employed for this shelxl refinement is uniquely defined
by the following loop, which should always be used as a source of
symmetry information in preference to the above space-group names.
They are only intended as comments.
;
_olex2_refinement_description
;
1.a Secondary CH2 refined with riding coordinates:
 C01W(H01A,H01C), C022(H02G,H02H), C026(H02A,H02B), C02B(H02J,H02O), C02C(H02P,
 H02Q), C02H(H02C,H02D), C031(H03A,H03B), C038(H03C,H03D), C039(H03M,H03N),
 C03H(H03P,H03Q), C03J(H03E,H03G), C03K(H03R,H03S), C03L(H03H,H03I), C03N(H03U,
 H03V)
1.b Aromatic/amide H refined with riding coordinates:
 N006(H006), N007(H007), C00Z(H00Z), C01B(H01B), C01F(H01F), C01H(H01H),
 C01I(H01I), C01N(H01N), C01P(H01P), C01U(H01U), C01V(H01V), C01Z(H01Z),
 C020(H020), C021(H021), C024(H024), C028(H028), C029(H029), C02A(H02I),
 C02D(H02R), C02E(H02E), C02F(H02F), C02I(H02T), C02J(H02U), C02K(H02K),
 C02L(H02L), C02M(H02M), C02N(H02N), C02O(H02V), C02P(H02Z), C02R(H02W),
 C02S(H02S), C02T(H02X), C02U(H02Y), C02V(H1), C02W(H02), C02Y(H2), C02Z(H3),
 C030(H030), C032(H032), C033(H033), C035(H035), C036(H036), C03A(H03Z),
 C03B(H4), C03D(H03O), C03F(H03F), C03G(H03), C03I(H5), C03M(H03T), C03O(H03W)
1.c Idealised Me refined as rotating group:
 C03P(H03J,H03K,H03L), C03Q(H03X,H03Y,H)
;
_olex2_submission_special_instructions 'No special instructions were received'

loop_
_space_group_symop_operation_xyz
'x, y, z'
'-x, -y, -z'

loop_
_atom_site_label
_atom_site_type_symbol
_atom_site_fract_x
_atom_site_fract_y
_atom_site_fract_z
_atom_site_U_iso_or_equiv
_atom_site_adp_type
_atom_site_occupancy
_atom_site_site_symmetry_order
_atom_site_calc_flag
_atom_site_refinement_flags_posn
_atom_site_refinement_flags_adp
_atom_site_refinement_flags_occupancy
_atom_site_disorder_assembly
_atom_site_disorder_group
O001 O 1.1543(3) 1.29475(18) 0.45123(7) 0.0467(6) Uani 1 1 d . . . . .
O002 O 1.0593(3) 1.3916(2) 0.39251(7) 0.0495(6) Uani 1 1 d . . . . .
O003 O 0.1746(3) 0.80587(19) 0.04838(7) 0.0476(6) Uani 1 1 d . . . . .
O004 O 0.1125(3) 0.9186(2) 0.10700(8) 0.0520(7) Uani 1 1 d . . . . .
N005 N 0.9426(3) 0.5834(2) 0.45152(7) 0.0361(6) Uani 1 1 d . . . . .
N006 N 0.8248(3) 0.6622(2) 0.37976(7) 0.0367(6) Uani 1 1 d . . . . .
H006 H 0.917602 0.716242 0.380391 0.056(13) Uiso 1 1 calc R . . . .
N007 N -0.1185(3) 0.1901(2) 0.12048(7) 0.0355(6) Uani 1 1 d . . . . .
H007 H -0.025184 0.243375 0.120114 0.051(12) Uiso 1 1 calc R . . . .
O008 O 1.4607(4) 1.2236(2) 0.37738(8) 0.0575(7) Uani 1 1 d . . . . .
N009 N -0.0304(4) 0.0943(2) 0.04874(7) 0.0376(6) Uani 1 1 d . . . . .
N00A N -0.0913(3) 0.2663(2) 0.05200(7) 0.0354(5) Uani 1 1 d . . . . .
O00B O 0.5140(4) 0.7530(2) 0.12181(8) 0.0594(8) Uani 1 1 d . . . . .
N00C N 0.8833(3) 0.7542(2) 0.44827(7) 0.0349(5) Uani 1 1 d . . . . .
N00D N 1.0026(3) 0.9032(2) 0.37439(7) 0.0375(6) Uani 1 1 d . . . . .
N00E N 1.2111(4) 0.7868(2) 0.39064(7) 0.0393(6) Uani 1 1 d . . . . .
O00F O 0.9314(4) 1.2961(2) 0.32543(8) 0.0580(7) Uani 1 1 d . . . . .
O00G O 0.0070(4) 0.8332(2) 0.17170(8) 0.0600(8) Uani 1 1 d . . . . .
N00H N 0.0647(3) 0.4305(2) 0.12585(7) 0.0382(6) Uani 1 1 d . . . . .
N00I N 0.2686(4) 0.3115(2) 0.10977(8) 0.0406(6) Uani 1 1 d . . . . .
N00J N 0.3079(4) 0.5686(2) 0.03648(8) 0.0414(6) Uani 1 1 d . . . . .
N00K N 1.2913(4) 1.0599(2) 0.46344(8) 0.0420(6) Uani 1 1 d . . . . .
O00L O 1.6385(4) 1.1161(3) 0.41439(10) 0.0746(10) Uani 1 1 d . . . . .
O00M O 0.6785(4) 0.6379(3) 0.08553(10) 0.0741(10) Uani 1 1 d . . . . .
C00N C -0.2062(4) 0.1300(2) 0.09305(8) 0.0345(6) Uani 1 1 d . . . . .
C00O C 1.2687(4) 1.0179(3) 0.28547(9) 0.0405(7) Uani 1 1 d . . . . .
C00P C 1.0340(4) 0.7682(3) 0.45969(8) 0.0359(6) Uani 1 1 d . . . . .
C00Q C 0.7495(4) 0.6087(2) 0.40700(8) 0.0346(6) Uani 1 1 d . . . . .
C00R C -0.2033(4) 0.1517(2) 0.14851(9) 0.0357(6) Uani 1 1 d . . . . .
C00S C -0.0235(4) 0.2790(3) 0.19288(9) 0.0388(7) Uani 1 1 d . . . . .
C00T C 0.3301(4) 0.4205(2) 0.10914(9) 0.0369(7) Uani 1 1 d . . . . .
C00U C 1.2755(4) 0.8949(2) 0.39104(8) 0.0351(6) Uani 1 1 d . . . . .
C00V C 0.8871(4) 0.7358(3) 0.30740(9) 0.0389(7) Uani 1 1 d . . . . .
C00W C 0.0850(4) 0.4613(3) 0.21791(9) 0.0399(7) Uani 1 1 d . . . . .
C00X C 0.2206(4) 0.4853(3) 0.11955(8) 0.0362(6) Uani 1 1 d . . . . .
C00Y C 1.0687(4) 0.6619(3) 0.46218(8) 0.0359(6) Uani 1 1 d . . . . .
C00Z C 0.9954(4) 0.9990(3) 0.45807(9) 0.0383(7) Uani 1 1 d . . . . .
H00Z H 0.895681 0.940323 0.457479 0.047(11) Uiso 1 1 calc R . . . .
C010 C 1.1642(4) 0.8680(3) 0.46869(8) 0.0358(6) Uani 1 1 d . . . . .
C011 C 1.1808(4) 0.8330(3) 0.30738(8) 0.0401(7) Uani 1 1 d . . . . .
C012 C 1.1619(4) 0.9592(2) 0.38051(8) 0.0350(6) Uani 1 1 d . . . . .
C013 C 1.1416(4) 0.9206(3) 0.29173(8) 0.0384(7) Uani 1 1 d . . . . .
C014 C 0.7295(4) 0.6165(2) 0.35140(9) 0.0375(7) Uani 1 1 d . . . . .
C015 C -0.1705(4) 0.1864(3) 0.18210(9) 0.0396(7) Uani 1 1 d . . . . .
C016 C 0.2460(4) 0.4647(3) 0.20821(8) 0.0399(7) Uani 1 1 d . . . . .
C017 C -0.3435(4) 0.0534(2) 0.10248(9) 0.0382(7) Uani 1 1 d . . . . .
C018 C 1.1470(4) 0.9784(2) 0.46344(8) 0.0361(6) Uani 1 1 d . . . . .
C019 C 0.9754(4) 0.9124(3) 0.28254(9) 0.0385(7) Uani 1 1 d . . . . .
C01A C 0.0548(4) 0.2781(3) 0.04064(8) 0.0356(6) Uani 1 1 d . . . . .
C01B C 0.8517(4) 0.8201(3) 0.29077(8) 0.0389(7) Uani 1 1 d . . . . .
H01B H 0.739238 0.814773 0.284764 0.040(10) Uiso 1 1 calc R . . . .
C01C C 0.5921(4) 0.5325(2) 0.36157(9) 0.0393(7) Uani 1 1 d . . . . .
C01D C 0.7498(4) 0.6439(3) 0.31776(9) 0.0398(7) Uani 1 1 d . . . . .
C01E C 0.6082(4) 0.5293(2) 0.39697(9) 0.0373(7) Uani 1 1 d . . . . .
C01F C 0.2401(4) 0.1622(3) 0.02482(9) 0.0416(7) Uani 1 1 d . . . . .
H01F H 0.261928 0.093701 0.022455 0.038(10) Uiso 1 1 calc R . . . .
C01G C 0.3785(5) 0.5626(3) 0.21242(9) 0.0428(8) Uani 1 1 d . . . . .
C01H C 0.1368(4) 0.2798(3) 0.18544(9) 0.0408(7) Uani 1 1 d . . . . .
H01H H 0.153861 0.217025 0.174807 0.041(10) Uiso 1 1 calc R . . . .
C01I C 1.0524(4) 0.7420(3) 0.31521(9) 0.0400(7) Uani 1 1 d . . . . .
H01I H 1.077949 0.683349 0.326053 0.039(10) Uiso 1 1 calc R . . . .
C01J C 1.1355(4) 1.1873(2) 0.45445(9) 0.0388(7) Uani 1 1 d . . . . .
C01K C 0.0905(4) 0.1711(3) 0.03827(9) 0.0374(7) Uani 1 1 d . . . . .
C01L C -0.3451(4) 0.0659(2) 0.13771(9) 0.0385(7) Uani 1 1 d . . . . .
C01M C 0.2730(4) 0.3701(3) 0.19317(9) 0.0399(7) Uani 1 1 d . . . . .
C01N C 1.3093(4) 0.8544(3) 0.48109(9) 0.0411(7) Uani 1 1 d . . . . .
H01N H 1.396704 0.918025 0.487666 0.040(10) Uiso 1 1 calc R . . . .
C01O C 0.1651(4) 0.4871(3) 0.03664(9) 0.0376(7) Uani 1 1 d . . . . .
C01P C 1.2838(4) 1.1595(3) 0.45890(9) 0.0403(7) Uani 1 1 d . . . . .
H01P H 1.385369 1.216274 0.458616 0.052(12) Uiso 1 1 calc R . . . .
C01Q C -0.1554(4) 0.1493(2) 0.05755(9) 0.0365(6) Uani 1 1 d . . . . .
C01R C 0.1804(4) 0.3758(3) 0.03148(9) 0.0371(7) Uani 1 1 d . . . . .
C01S C 1.4361(5) 1.0281(3) 0.29537(9) 0.0438(8) Uani 1 1 d . . . . .
C01T C 1.2284(5) 1.1060(3) 0.26990(9) 0.0430(7) Uani 1 1 d . . . . .
C01U C 1.2266(4) 0.6557(3) 0.47573(9) 0.0402(7) Uani 1 1 d . . . . .
H01U H 1.249586 0.587823 0.478052 0.025(8) Uiso 1 1 calc R . . . .
C01V C 0.9883(4) 1.1038(3) 0.45359(9) 0.0398(7) Uani 1 1 d . . . . .
H01V H 0.884626 1.118392 0.449984 0.050(12) Uiso 1 1 calc R . . . .
C01W C 0.4943(4) 0.4608(3) 0.42080(9) 0.0408(7) Uani 1 1 d . . . . .
H01A H 0.463071 0.383347 0.412876 0.041(10) Uiso 1 1 calc R . . . .
H01C H 0.391634 0.483452 0.421594 0.028(8) Uiso 1 1 calc R . . . .
C01X C 1.2227(4) 1.0713(3) 0.37605(9) 0.0392(7) Uani 1 1 d . . . . .
C01Y C 0.2797(4) 0.6001(3) 0.12336(9) 0.0396(7) Uani 1 1 d . . . . .
C01Z C 0.3008(4) 0.6697(3) 0.04082(9) 0.0412(7) Uani 1 1 d . . . . .
H01Z H 0.401891 0.727068 0.040762 0.040(10) Uiso 1 1 calc R . . . .
C020 C -0.4555(4) 0.0129(3) 0.16125(10) 0.0437(8) Uani 1 1 d . . . . .
H020 H -0.549916 -0.046466 0.154712 0.044(11) Uiso 1 1 calc R . . . .
C021 C 0.9390(5) 1.0015(3) 0.26607(10) 0.0441(8) Uani 1 1 d . . . . .
H021 H 0.827308 0.995823 0.259274 0.059(13) Uiso 1 1 calc R . . . .
C022 C -0.4684(4) -0.0206(3) 0.07834(9) 0.0406(7) Uani 1 1 d . . . . .
H02G H -0.571004 0.002417 0.077234 0.10(2) Uiso 1 1 calc R . . . .
H02H H -0.497035 -0.096158 0.086175 0.032(9) Uiso 1 1 calc R . . . .
C023 C 0.8156(4) 0.6359(2) 0.44244(9) 0.0355(6) Uani 1 1 d . . . . .
C024 C 0.0167(4) 0.5084(3) 0.04188(9) 0.0393(7) Uani 1 1 d . . . . .
H024 H -0.082170 0.449421 0.042380 0.036(10) Uiso 1 1 calc R . . . .
C025 C 0.4903(4) 0.4713(3) 0.09978(10) 0.0431(7) Uani 1 1 d . . . . .
C026 C 0.6699(4) 0.5910(3) 0.46534(9) 0.0393(7) Uani 1 1 d . . . . .
H02A H 0.713161 0.595847 0.488839 0.039(10) Uiso 1 1 calc R . . . .
H02B H 0.592163 0.635870 0.463615 0.071(15) Uiso 1 1 calc R . . . .
C027 C 0.1553(4) 0.6978(3) 0.04547(9) 0.0399(7) Uani 1 1 d . . . . .
C028 C 1.1133(5) 1.1266(3) 0.36437(10) 0.0437(8) Uani 1 1 d . . . . .
H028 H 1.151225 1.202822 0.361048 0.049(11) Uiso 1 1 calc R . . . .
C029 C -0.0466(4) 0.3676(3) 0.21016(9) 0.0404(7) Uani 1 1 d . . . . .
H029 H -0.154604 0.364759 0.216931 0.005(6) Uiso 1 1 calc R . . . .
C02A C 0.0092(4) 0.6142(3) 0.04643(9) 0.0404(7) Uani 1 1 d . . . . .
H02I H -0.093219 0.628864 0.050096 0.069(15) Uiso 1 1 calc R . . . .
C02B C -0.3996(4) -0.0174(3) 0.04386(9) 0.0413(7) Uani 1 1 d . . . . .
H02J H -0.491821 -0.050023 0.027200 0.047(11) Uiso 1 1 calc R . . . .
H02O H -0.321067 -0.061882 0.043314 0.025(8) Uiso 1 1 calc R . . . .
C02C C -0.3106(4) 0.0985(3) 0.03440(9) 0.0395(7) Uani 1 1 d . . . . .
H02P H -0.387582 0.143918 0.035856 0.059(13) Uiso 1 1 calc R . . . .
H02Q H -0.277288 0.097776 0.011004 0.049(11) Uiso 1 1 calc R . . . .
C02D C 0.0609(5) 0.5565(3) 0.23392(10) 0.0458(8) Uani 1 1 d . . . . .
H02R H -0.045439 0.554346 0.241521 0.015(7) Uiso 1 1 calc R . . . .
C02E C 0.4727(5) 0.4735(3) 0.33765(10) 0.0469(8) Uani 1 1 d . . . . .
H02E H 0.380149 0.416335 0.343989 0.045(11) Uiso 1 1 calc R . . . .
C02F C 1.3396(4) 0.7507(3) 0.48493(10) 0.0433(8) Uani 1 1 d . . . . .
H02F H 1.444178 0.749082 0.494390 0.044(11) Uiso 1 1 calc R . . . .
C02G C 1.4404(4) 0.9467(3) 0.40039(10) 0.0428(7) Uani 1 1 d . . . . .
C02H C 0.5771(4) 0.4722(3) 0.45553(9) 0.0400(7) Uani 1 1 d . . . . .
H02C H 0.656287 0.428079 0.456348 0.034(9) Uiso 1 1 calc R . . . .
H02D H 0.491700 0.443209 0.471886 0.062(13) Uiso 1 1 calc R . . . .
C02I C 0.3199(4) 0.3597(3) 0.01929(10) 0.0423(7) Uani 1 1 d . . . . .
H02T H 0.403998 0.421834 0.012745 0.050(12) Uiso 1 1 calc R . . . .
C02J C 0.4371(5) 0.3743(3) 0.18530(9) 0.0449(8) Uani 1 1 d . . . . .
H02U H 0.459864 0.309913 0.177270 0.053(12) Uiso 1 1 calc R . . . .
C02K C 0.6275(5) 0.5844(3) 0.29498(10) 0.0460(8) Uani 1 1 d . . . . .
H02K H 0.635339 0.601366 0.272047 0.037(10) Uiso 1 1 calc R . . . .
C02L C 1.0605(5) 1.0934(3) 0.26002(10) 0.0460(8) Uani 1 1 d . . . . .
H02L H 1.032405 1.150732 0.248891 0.066(14) Uiso 1 1 calc R . . . .
C02M C 1.4716(5) 0.9351(3) 0.30984(9) 0.0454(8) Uani 1 1 d . . . . .
H02M H 1.583623 0.939330 0.315872 0.026(8) Uiso 1 1 calc R . . . .
C02N C 1.5569(5) 1.1260(3) 0.29104(10) 0.0482(8) Uani 1 1 d . . . . .
H02N H 1.669076 1.134195 0.298106 0.011(6) Uiso 1 1 calc R . . . .
C02O C -0.4240(5) 0.0487(3) 0.19403(10) 0.0477(8) Uani 1 1 d . . . . .
H02V H -0.498834 0.014167 0.210273 0.041(10) Uiso 1 1 calc R . . . .
C02P C 0.9014(5) 0.9586(3) 0.36325(9) 0.0426(7) Uani 1 1 d . . . . .
H02Z H 0.787879 0.919334 0.358774 0.043(11) Uiso 1 1 calc R . . . .
C02Q C 1.3987(4) 1.1294(3) 0.38418(10) 0.0438(8) Uani 1 1 d . . . . .
C02R C -0.2842(5) 0.1349(3) 0.20414(10) 0.0444(8) Uani 1 1 d . . . . .
H02W H -0.267849 0.158294 0.227025 0.039(10) Uiso 1 1 calc R . . . .
C02S C 1.3556(5) 1.2020(3) 0.26560(11) 0.0495(9) Uani 1 1 d . . . . .
H02S H 1.330857 1.261253 0.254939 0.078(16) Uiso 1 1 calc R . . . .
C02T C 0.3491(5) 0.2547(3) 0.01560(10) 0.0438(8) Uani 1 1 d . . . . .
H02X H 0.449325 0.250707 0.006298 0.042(10) Uiso 1 1 calc R . . . .
C02U C 0.1878(5) 0.6491(3) 0.23829(10) 0.0485(9) Uani 1 1 d . . . . .
H02Y H 0.169445 0.710643 0.249425 0.048(11) Uiso 1 1 calc R . . . .
C02V C 0.3704(5) 0.2535(3) 0.10240(10) 0.0481(8) Uani 1 1 d . . . . .
H1 H 0.328772 0.176257 0.102951 0.048(11) Uiso 1 1 calc R . . . .
C02W C 1.3145(5) 0.7279(3) 0.39779(10) 0.0473(8) Uani 1 1 d . . . . .
H02 H 1.270548 0.650650 0.397065 0.052(12) Uiso 1 1 calc R . . . .
C02X C 0.5356(5) 0.5675(3) 0.20152(9) 0.0472(8) Uani 1 1 d . . . . .
C02Y C -0.0331(5) 0.4876(3) 0.13660(9) 0.0447(8) Uani 1 1 d . . . . .
H2 H -0.143603 0.448547 0.141422 0.060(13) Uiso 1 1 calc R . . . .
C02Z C 0.1724(5) 0.6561(3) 0.13452(10) 0.0459(8) Uani 1 1 d . . . . .
H3 H 0.209084 0.733315 0.137426 0.088(18) Uiso 1 1 calc R . . . .
C030 C 1.3519(5) 0.8423(3) 0.31514(9) 0.0458(8) Uani 1 1 d . . . . .
H030 H 1.381355 0.782110 0.324153 0.036(10) Uiso 1 1 calc R . . . .
C031 C 0.9410(5) 1.3247(3) 0.41310(10) 0.0460(8) Uani 1 1 d . . . . .
H03A H 0.910414 1.248137 0.404419 0.065(14) Uiso 1 1 calc R . . . .
H03B H 0.839292 1.348793 0.412639 0.060(13) Uiso 1 1 calc R . . . .
C032 C 0.0142(5) 0.5998(3) 0.14128(10) 0.0479(8) Uani 1 1 d . . . . .
H032 H -0.061371 0.636545 0.148974 0.062(13) Uiso 1 1 calc R . . . .
C033 C 0.9492(5) 1.0695(3) 0.35766(10) 0.0457(8) Uani 1 1 d . . . . .
H033 H 0.871310 1.104840 0.349497 0.057(13) Uiso 1 1 calc R . . . .
C034 C 0.3480(5) 0.6570(3) 0.22669(9) 0.0461(8) Uani 1 1 d . . . . .
C035 C 1.5149(5) 1.2116(3) 0.27653(11) 0.0527(9) Uani 1 1 d . . . . .
H035 H 1.598708 1.278521 0.274097 0.085(17) Uiso 1 1 calc R . . . .
C036 C 0.5615(5) 0.4681(3) 0.18904(10) 0.0484(9) Uani 1 1 d . . . . .
H036 H 0.669973 0.468486 0.183205 0.075(16) Uiso 1 1 calc R . . . .
C037 C 1.5050(4) 1.0673(3) 0.40099(11) 0.0500(9) Uani 1 1 d . . . . .
C038 C 1.0102(5) 1.3315(3) 0.44784(10) 0.0444(8) Uani 1 1 d . . . . .
H03C H 1.038549 1.408171 0.456355 0.071(15) Uiso 1 1 calc R . . . .
H03D H 0.923666 1.287168 0.461911 0.045(11) Uiso 1 1 calc R . . . .
C039 C 0.0557(5) 0.9776(3) 0.13180(11) 0.0505(9) Uani 1 1 d . . . . .
H03M H -0.002544 1.025121 0.120630 0.059(13) Uiso 1 1 calc R . . . .
H03N H 0.153313 1.025522 0.144747 0.057(13) Uiso 1 1 calc R . . . .
C03A C 1.5447(5) 0.8841(4) 0.40848(11) 0.0506(9) Uani 1 1 d . . . . .
H03Z H 1.657449 0.917895 0.415464 0.049(11) Uiso 1 1 calc R . . . .
C03B C 0.5344(6) 0.2980(4) 0.09390(11) 0.0534(9) Uani 1 1 d . . . . .
H4 H 0.603766 0.252706 0.089842 0.090(19) Uiso 1 1 calc R . . . .
C03C C 0.5515(5) 0.5915(3) 0.09844(11) 0.0512(9) Uani 1 1 d . . . . .
C03D C 0.4767(6) 0.7546(3) 0.22805(11) 0.0567(10) Uani 1 1 d . . . . .
H03O H 0.459000 0.818746 0.237562 0.074(16) Uiso 1 1 calc R . . . .
C03E C 0.4518(5) 0.6575(3) 0.11551(10) 0.0450(8) Uani 1 1 d . . . . .
C03F C 0.4919(5) 0.4999(3) 0.30472(10) 0.0506(9) Uani 1 1 d . . . . .
H03F H 0.411819 0.459984 0.288200 0.082(17) Uiso 1 1 calc R . . . .
C03G C 1.4829(5) 0.7729(3) 0.40627(11) 0.0517(9) Uani 1 1 d . . . . .
H03 H 1.552873 0.727706 0.410396 0.083(17) Uiso 1 1 calc R . . . .
C03H C -0.0583(5) 0.9090(3) 0.15557(11) 0.0511(9) Uani 1 1 d . . . . .
H03P H -0.085078 0.957469 0.172706 0.058(13) Uiso 1 1 calc R . . . .
H03Q H -0.163330 0.869076 0.143206 0.052(12) Uiso 1 1 calc R . . . .
C03I C 0.5926(5) 0.4081(3) 0.09156(11) 0.0512(9) Uani 1 1 d . . . . .
H5 H 0.701380 0.441060 0.084408 0.051(12) Uiso 1 1 calc R . . . .
C03J C 0.8619(5) 1.3675(3) 0.34353(11) 0.0488(8) Uani 1 1 d . . . . .
H03E H 0.767681 1.323461 0.355909 0.11(2) Uiso 1 1 calc R . . . .
H03G H 0.817789 1.411121 0.327553 0.065(14) Uiso 1 1 calc R . . . .
C03K C -0.0172(5) 0.8471(3) 0.08686(11) 0.0480(8) Uani 1 1 d . . . . .
H03R H -0.117740 0.872370 0.087353 0.061(13) Uiso 1 1 calc R . . . .
H03S H -0.044692 0.772963 0.095787 0.057(13) Uiso 1 1 calc R . . . .
C03L C 0.9858(5) 1.4440(3) 0.36799(11) 0.0496(9) Uani 1 1 d . . . . .
H03H H 1.075263 1.491667 0.355281 0.10(2) Uiso 1 1 calc R . . . .
H03I H 0.929122 1.491341 0.379530 0.070(15) Uiso 1 1 calc R . . . .
C03M C 0.6285(6) 0.7592(4) 0.21581(11) 0.0597(11) Uani 1 1 d . . . . .
H03T H 0.712689 0.827066 0.215834 0.082(17) Uiso 1 1 calc R . . . .
C03N C 0.0338(5) 0.8435(3) 0.05192(10) 0.0474(8) Uani 1 1 d . . . . .
H03U H -0.060305 0.795398 0.038116 0.065(14) Uiso 1 1 calc R . . . .
H03V H 0.057855 0.917760 0.043126 0.059(13) Uiso 1 1 calc R . . . .
C03O C 0.6598(5) 0.6657(3) 0.20346(11) 0.0542(10) Uani 1 1 d . . . . .
H03W H 0.767266 0.668925 0.196263 0.076(16) Uiso 1 1 calc R . . . .
C03P C 1.0259(7) 1.3465(5) 0.29934(13) 0.0709(14) Uani 1 1 d . . . . .
H03J H 0.953486 1.366627 0.282489 0.14(3) Uiso 1 1 calc R . . . .
H03K H 1.079755 1.296107 0.289153 0.17(4) Uiso 1 1 calc R . . . .
H03L H 1.110843 1.412309 0.308053 0.14(3) Uiso 1 1 calc R . . . .
C03Q C 0.1283(6) 0.8812(4) 0.19666(13) 0.0634(12) Uani 1 1 d . . . . .
H03X H 0.203619 0.948187 0.188556 0.12(3) Uiso 1 1 calc R . . . .
H03Y H 0.191449 0.830252 0.202484 0.15(3) Uiso 1 1 calc R . . . .
H H 0.074992 0.898734 0.216469 0.066(14) Uiso 1 1 calc R . . . .

loop_
_atom_site_aniso_label
_atom_site_aniso_U_11
_atom_site_aniso_U_22
_atom_site_aniso_U_33
_atom_site_aniso_U_23
_atom_site_aniso_U_13
_atom_site_aniso_U_12
O001 0.0475(14) 0.0226(10) 0.0628(17) 0.0014(10) -0.0015(12) -0.0006(9)
O002 0.0414(13) 0.0400(13) 0.0602(17) 0.0089(12) 0.0025(12) 0.0005(11)
O003 0.0501(14) 0.0257(11) 0.0602(16) -0.0014(10) 0.0086(12) -0.0004(10)
O004 0.0446(14) 0.0437(14) 0.0600(17) -0.0103(12) 0.0063(12) 0.0010(11)
N005 0.0369(13) 0.0282(12) 0.0391(14) 0.0013(10) 0.0030(11) 0.0029(10)
N006 0.0346(13) 0.0226(11) 0.0450(15) -0.0013(10) 0.0022(11) -0.0038(10)
N007 0.0341(13) 0.0234(11) 0.0432(15) -0.0008(10) 0.0038(11) -0.0010(10)
O008 0.0584(16) 0.0290(12) 0.073(2) -0.0001(12) 0.0142(14) -0.0071(11)
N009 0.0401(14) 0.0257(12) 0.0413(15) -0.0034(10) 0.0048(11) 0.0006(10)
N00A 0.0357(13) 0.0256(11) 0.0390(14) -0.0014(10) 0.0025(11) -0.0001(10)
O00B 0.0624(17) 0.0273(12) 0.074(2) 0.0018(12) -0.0064(15) -0.0086(11)
N00C 0.0352(13) 0.0277(12) 0.0359(14) -0.0020(10) 0.0037(10) -0.0002(10)
N00D 0.0363(13) 0.0330(13) 0.0379(14) -0.0014(10) 0.0024(11) 0.0019(11)
N00E 0.0454(15) 0.0284(12) 0.0397(15) -0.0003(10) 0.0033(12) 0.0036(11)
O00F 0.0661(18) 0.0400(14) 0.0651(19) -0.0054(13) 0.0076(15) 0.0109(13)
O00G 0.0660(19) 0.0375(14) 0.072(2) 0.0071(13) -0.0014(15) 0.0083(13)
N00H 0.0380(14) 0.0328(13) 0.0388(15) -0.0007(11) 0.0033(11) 0.0022(11)
N00I 0.0462(15) 0.0300(13) 0.0416(15) -0.0026(11) 0.0020(12) 0.0052(11)
N00J 0.0404(14) 0.0294(13) 0.0477(16) -0.0001(11) 0.0092(12) -0.0014(11)
N00K 0.0417(15) 0.0302(13) 0.0458(16) -0.0024(11) 0.0009(12) -0.0021(11)
O00L 0.0397(15) 0.0590(19) 0.107(3) 0.0068(18) -0.0126(16) -0.0132(14)
O00M 0.0431(15) 0.0585(19) 0.105(3) 0.0016(18) 0.0198(16) -0.0123(14)
C00N 0.0335(14) 0.0207(12) 0.0439(17) -0.0020(11) 0.0037(12) -0.0004(10)
C00O 0.0478(18) 0.0299(14) 0.0355(16) -0.0052(12) 0.0095(13) -0.0022(13)
C00P 0.0339(14) 0.0284(14) 0.0397(16) -0.0015(11) 0.0032(12) 0.0001(11)
C00Q 0.0337(14) 0.0232(12) 0.0425(17) -0.0015(11) 0.0032(12) 0.0015(11)
C00R 0.0342(14) 0.0216(12) 0.0462(18) 0.0005(11) 0.0056(12) -0.0003(11)
C00S 0.0440(17) 0.0262(13) 0.0387(17) -0.0002(12) 0.0063(13) -0.0022(12)
C00T 0.0379(15) 0.0264(13) 0.0398(17) -0.0034(11) 0.0015(13) -0.0010(12)
C00U 0.0359(15) 0.0254(13) 0.0395(16) 0.0006(11) 0.0050(12) 0.0013(11)
C00V 0.0438(17) 0.0280(14) 0.0390(17) 0.0017(12) 0.0043(13) 0.0008(12)
C00W 0.0468(18) 0.0302(15) 0.0380(17) -0.0008(12) 0.0047(14) 0.0037(13)
C00X 0.0368(15) 0.0280(14) 0.0380(16) 0.0008(11) 0.0017(12) 0.0001(12)
C00Y 0.0381(15) 0.0279(13) 0.0366(16) 0.0002(11) 0.0047(12) 0.0013(12)
C00Z 0.0379(16) 0.0280(14) 0.0420(17) -0.0025(12) 0.0025(13) -0.0015(12)
C010 0.0351(15) 0.0286(14) 0.0367(16) -0.0019(11) 0.0021(12) -0.0014(11)
C011 0.0458(17) 0.0347(16) 0.0333(16) -0.0014(12) 0.0040(13) 0.0013(13)
C012 0.0358(15) 0.0275(13) 0.0357(15) -0.0013(11) 0.0045(12) -0.0005(11)
C013 0.0401(16) 0.0343(15) 0.0327(15) -0.0016(12) 0.0053(12) -0.0023(12)
C014 0.0347(15) 0.0254(13) 0.0466(18) 0.0008(12) -0.0005(13) -0.0001(11)
C015 0.0437(17) 0.0263(14) 0.0429(18) -0.0011(12) 0.0067(14) 0.0004(12)
C016 0.0469(18) 0.0300(14) 0.0341(16) -0.0008(12) 0.0001(13) -0.0023(13)
C017 0.0385(16) 0.0217(12) 0.0471(18) -0.0002(12) 0.0044(13) -0.0032(11)
C018 0.0360(15) 0.0269(13) 0.0387(16) -0.0014(11) 0.0023(12) -0.0015(11)
C019 0.0417(16) 0.0292(14) 0.0384(17) -0.0009(12) 0.0027(13) 0.0005(12)
C01A 0.0351(15) 0.0283(13) 0.0390(16) -0.0014(11) 0.0037(12) 0.0022(11)
C01B 0.0398(16) 0.0326(15) 0.0373(16) -0.0008(12) -0.0007(13) 0.0001(13)
C01C 0.0398(16) 0.0232(13) 0.0481(19) -0.0035(12) -0.0017(14) -0.0010(12)
C01D 0.0387(16) 0.0282(14) 0.0470(19) 0.0018(13) 0.0008(14) 0.0009(12)
C01E 0.0375(15) 0.0224(12) 0.0461(18) -0.0005(12) 0.0035(13) -0.0008(11)
C01F 0.0439(17) 0.0295(15) 0.0486(19) -0.0004(13) 0.0045(14) 0.0062(13)
C01G 0.0475(18) 0.0350(16) 0.0363(17) 0.0014(13) -0.0027(14) -0.0028(14)
C01H 0.0471(18) 0.0318(15) 0.0373(17) -0.0036(12) 0.0041(14) 0.0019(13)
C01I 0.0464(18) 0.0309(15) 0.0370(17) 0.0007(12) 0.0039(13) 0.0021(13)
C01J 0.0448(17) 0.0247(13) 0.0407(17) -0.0030(12) 0.0005(13) 0.0006(12)
C01K 0.0387(16) 0.0266(13) 0.0417(17) -0.0031(12) 0.0029(13) 0.0012(12)
C01L 0.0376(15) 0.0227(13) 0.0491(19) -0.0007(12) 0.0070(13) -0.0013(11)
C01M 0.0441(17) 0.0348(15) 0.0350(16) -0.0006(12) 0.0004(13) 0.0025(13)
C01N 0.0392(16) 0.0310(15) 0.0464(19) -0.0025(13) -0.0010(14) 0.0006(13)
C01O 0.0393(16) 0.0280(14) 0.0390(17) -0.0015(12) 0.0024(13) -0.0003(12)
C01P 0.0392(16) 0.0305(15) 0.0434(18) -0.0026(12) -0.0007(13) -0.0018(12)
C01Q 0.0360(15) 0.0241(13) 0.0442(17) -0.0002(12) 0.0040(13) 0.0006(11)
C01R 0.0355(15) 0.0297(14) 0.0391(16) -0.0004(12) 0.0044(12) -0.0018(12)
C01S 0.0434(17) 0.0404(17) 0.0393(18) -0.0037(14) 0.0072(14) -0.0011(14)
C01T 0.0474(18) 0.0327(15) 0.0427(18) -0.0016(13) 0.0071(14) 0.0013(14)
C01U 0.0411(16) 0.0298(14) 0.0463(19) 0.0002(13) -0.0010(14) 0.0055(13)
C01V 0.0422(17) 0.0264(14) 0.0448(18) -0.0009(12) 0.0046(14) 0.0004(12)
C01W 0.0389(16) 0.0265(14) 0.0491(19) 0.0000(13) 0.0039(14) -0.0031(12)
C01X 0.0405(16) 0.0293(14) 0.0414(17) 0.0007(12) 0.0076(13) -0.0007(12)
C01Y 0.0425(17) 0.0312(15) 0.0385(17) -0.0012(12) 0.0000(13) 0.0007(13)
C01Z 0.0434(17) 0.0279(14) 0.0457(19) -0.0013(13) 0.0081(14) -0.0008(12)
C020 0.0402(17) 0.0309(15) 0.052(2) -0.0004(14) 0.0062(15) -0.0024(13)
C021 0.0450(18) 0.0305(15) 0.050(2) 0.0029(14) 0.0009(15) 0.0007(13)
C022 0.0409(17) 0.0258(14) 0.0475(19) -0.0008(12) 0.0022(14) -0.0022(12)
C023 0.0342(14) 0.0224(12) 0.0445(17) -0.0005(11) 0.0017(12) 0.0000(11)
C024 0.0421(17) 0.0296(14) 0.0410(17) 0.0002(12) 0.0027(13) 0.0023(12)
C025 0.0367(16) 0.0394(17) 0.049(2) -0.0037(14) 0.0018(14) 0.0047(13)
C026 0.0420(17) 0.0294(14) 0.0415(17) 0.0015(12) 0.0072(13) 0.0017(12)
C027 0.0447(17) 0.0269(14) 0.0425(18) 0.0008(12) 0.0033(14) 0.0014(12)
C028 0.053(2) 0.0265(14) 0.049(2) 0.0000(13) 0.0025(16) 0.0080(14)
C029 0.0437(17) 0.0346(16) 0.0369(17) 0.0009(12) 0.0068(13) 0.0015(13)
C02A 0.0415(17) 0.0281(14) 0.0466(19) -0.0006(13) 0.0033(14) 0.0021(12)
C02B 0.0430(17) 0.0268(14) 0.0454(18) -0.0034(12) 0.0007(14) -0.0033(12)
C02C 0.0402(16) 0.0306(14) 0.0418(18) -0.0018(12) 0.0017(13) 0.0011(12)
C02D 0.052(2) 0.0350(17) 0.0442(19) -0.0068(14) 0.0041(15) 0.0027(15)
C02E 0.0465(19) 0.0283(15) 0.054(2) 0.0010(14) -0.0040(16) -0.0069(13)
C02F 0.0383(16) 0.0350(16) 0.050(2) -0.0022(14) -0.0043(14) 0.0022(13)
C02G 0.0359(16) 0.0391(17) 0.049(2) 0.0037(14) 0.0058(14) 0.0036(13)
C02H 0.0394(16) 0.0290(14) 0.0444(18) 0.0019(12) 0.0077(13) -0.0024(12)
C02I 0.0407(17) 0.0315(15) 0.049(2) 0.0006(13) 0.0080(14) 0.0010(13)
C02J 0.0423(18) 0.0446(19) 0.0424(19) -0.0026(14) 0.0029(14) 0.0042(15)
C02K 0.050(2) 0.0334(16) 0.045(2) 0.0027(14) -0.0034(15) -0.0022(14)
C02L 0.0473(19) 0.0337(16) 0.050(2) 0.0019(14) 0.0032(15) 0.0007(14)
C02M 0.0387(17) 0.050(2) 0.0428(19) 0.0013(15) 0.0076(14) 0.0043(15)
C02N 0.0417(18) 0.046(2) 0.047(2) -0.0047(15) 0.0079(15) -0.0023(15)
C02O 0.0458(19) 0.0365(17) 0.054(2) 0.0024(15) 0.0084(16) -0.0001(14)
C02P 0.0402(17) 0.0446(18) 0.0418(18) -0.0038(14) 0.0007(14) 0.0111(14)
C02Q 0.0411(17) 0.0300(15) 0.051(2) 0.0003(13) 0.0092(15) -0.0047(13)
C02R 0.0479(19) 0.0363(16) 0.0437(19) -0.0033(14) 0.0058(15) 0.0037(14)
C02S 0.054(2) 0.0313(16) 0.055(2) 0.0007(15) 0.0107(17) -0.0015(15)
C02T 0.0422(17) 0.0367(17) 0.048(2) -0.0021(14) 0.0094(15) 0.0039(14)
C02U 0.057(2) 0.0292(15) 0.050(2) -0.0051(14) 0.0018(17) -0.0004(15)
C02V 0.061(2) 0.0326(16) 0.050(2) -0.0025(14) 0.0034(17) 0.0128(16)
C02W 0.062(2) 0.0317(16) 0.048(2) 0.0037(14) 0.0065(17) 0.0135(16)
C02X 0.0440(18) 0.049(2) 0.0387(18) 0.0049(15) -0.0020(14) -0.0024(15)
C02Y 0.0388(17) 0.050(2) 0.0427(19) 0.0034(15) 0.0041(14) 0.0074(15)
C02Z 0.056(2) 0.0310(16) 0.049(2) -0.0018(14) 0.0008(16) 0.0103(15)
C030 0.0447(18) 0.049(2) 0.0409(18) 0.0031(15) 0.0076(14) 0.0090(16)
C031 0.0422(18) 0.0331(16) 0.056(2) 0.0011(14) 0.0058(15) -0.0004(14)
C032 0.056(2) 0.046(2) 0.047(2) 0.0031(15) 0.0110(17) 0.0217(17)
C033 0.050(2) 0.0416(18) 0.046(2) -0.0026(15) 0.0011(16) 0.0143(16)
C034 0.055(2) 0.0324(16) 0.0407(18) -0.0012(13) -0.0046(15) -0.0030(14)
C035 0.051(2) 0.0370(18) 0.057(2) -0.0038(16) 0.0131(17) -0.0092(15)
C036 0.0384(17) 0.057(2) 0.0408(19) 0.0013(16) 0.0036(14) -0.0010(16)
C037 0.0343(16) 0.0412(18) 0.065(3) 0.0005(17) 0.0057(16) -0.0037(14)
C038 0.0482(19) 0.0291(15) 0.054(2) -0.0016(14) 0.0046(16) 0.0079(14)
C039 0.058(2) 0.0338(17) 0.058(2) -0.0007(15) 0.0083(18) 0.0087(16)
C03A 0.0405(18) 0.056(2) 0.055(2) 0.0106(18) 0.0030(16) 0.0116(17)
C03B 0.057(2) 0.056(2) 0.052(2) -0.0051(18) -0.0002(18) 0.025(2)
C03C 0.0354(16) 0.0424(19) 0.064(2) -0.0016(17) 0.0058(16) -0.0076(14)
C03D 0.066(3) 0.0367(18) 0.054(2) -0.0005(16) -0.0069(19) -0.0047(17)
C03E 0.0469(19) 0.0288(15) 0.050(2) 0.0027(13) -0.0029(15) -0.0031(13)
C03F 0.052(2) 0.0366(17) 0.048(2) -0.0027(15) -0.0073(16) -0.0087(15)
C03G 0.057(2) 0.051(2) 0.053(2) 0.0080(17) 0.0083(18) 0.0237(19)
C03H 0.047(2) 0.0423(19) 0.062(2) 0.0020(17) 0.0015(17) 0.0097(16)
C03I 0.0405(18) 0.053(2) 0.057(2) -0.0060(18) 0.0025(16) 0.0090(16)
C03J 0.0460(19) 0.0411(18) 0.056(2) 0.0003(16) 0.0041(17) 0.0068(16)
C03K 0.0428(18) 0.0341(16) 0.060(2) -0.0019(15) 0.0014(16) -0.0002(14)
C03L 0.057(2) 0.0313(16) 0.058(2) 0.0019(15) 0.0011(18) 0.0088(15)
C03M 0.059(2) 0.046(2) 0.055(2) 0.0051(17) -0.0065(19) -0.0154(18)
C03N 0.051(2) 0.0306(16) 0.057(2) -0.0008(14) 0.0016(17) 0.0053(14)
C03O 0.046(2) 0.051(2) 0.051(2) 0.0072(17) -0.0010(16) -0.0080(17)
C03P 0.061(3) 0.074(3) 0.063(3) -0.016(2) 0.012(2) -0.002(2)
C03Q 0.056(2) 0.066(3) 0.061(3) 0.011(2) 0.006(2) 0.006(2)

loop_
_atom_type_symbol
_atom_type_description
_atom_type_scat_dispersion_real
_atom_type_scat_dispersion_imag
_atom_type_scat_source
C C 0.0030 0.0016 'International Tables Vol C Tables 4.2.6.8 and 6.1.1.4'
H H 0.0000 0.0000 'International Tables Vol C Tables 4.2.6.8 and 6.1.1.4'
N N 0.0059 0.0032 'International Tables Vol C Tables 4.2.6.8 and 6.1.1.4'
O O 0.0105 0.0059 'International Tables Vol C Tables 4.2.6.8 and 6.1.1.4'

loop_
_geom_angle_atom_site_label_1
_geom_angle_atom_site_label_2
_geom_angle_atom_site_label_3
_geom_angle
_geom_angle_site_symmetry_1
_geom_angle_site_symmetry_3
_geom_angle_publ_flag
C01J O001 C038 119.1(3) . . ?
C031 O002 C03L 112.8(3) . . ?
C027 O003 C03N 119.6(3) . . ?
C039 O004 C03K 113.4(3) . . ?
C00Y N005 C023 104.6(3) . . ?
C00Q N006 H006 125.9 . . ?
C014 N006 H006 125.9 . . ?
C014 N006 C00Q 108.2(3) . . ?
C00N N007 H007 126.1 . . ?
C00R N007 H007 126.1 . . ?
C00R N007 C00N 107.8(3) . . ?
C01K N009 C01Q 104.3(3) . . ?
C01A N00A C01Q 104.4(3) . . ?
C00P N00C C023 104.6(3) . . ?
C02P N00D C012 117.1(3) . . ?
C00U N00E C02W 117.3(3) . . ?
C03P O00F C03J 112.9(4) . . ?
C03Q O00G C03H 113.0(3) . . ?
C02Y N00H C00X 117.6(3) . . ?
C02V N00I C00T 116.9(3) . . ?
C01Z N00J C01O 118.0(3) . . ?
C01P N00K C018 118.2(3) . . ?
N007 C00N C01Q 123.9(3) . . ?
C017 C00N N007 110.9(3) . . ?
C017 C00N C01Q 125.3(3) . . ?
C01S C00O C013 120.0(3) . . ?
C01S C00O C01T 119.6(3) . . ?
C01T C00O C013 120.4(3) . . ?
N00C C00P C00Y 110.3(3) . . ?
N00C C00P C010 130.1(3) . . ?
C010 C00P C00Y 119.6(3) . . ?
N006 C00Q C023 124.1(3) . . ?
C01E C00Q N006 110.3(3) . . ?
C01E C00Q C023 125.6(3) . . ?
N007 C00R C015 130.7(3) . . ?
N007 C00R C01L 107.2(3) . . ?
C015 C00R C01L 122.0(3) . . ?
C01H C00S C015 121.8(3) . . ?
C029 C00S C015 119.2(3) . . ?
C029 C00S C01H 119.0(3) . . ?
N00I C00T C00X 116.9(3) . . ?
N00I C00T C025 122.3(3) . . ?
C025 C00T C00X 120.7(3) . . ?
N00E C00U C012 116.8(3) . . ?
N00E C00U C02G 122.6(3) . . ?
C02G C00U C012 120.6(3) . . ?
C01B C00V C01D 119.5(3) . . ?
C01B C00V C01I 119.0(3) . . ?
C01I C00V C01D 121.5(3) . . ?
C016 C00W C02D 118.7(3) . . ?
C029 C00W C016 119.2(3) . . ?
C029 C00W C02D 122.1(3) . . ?
N00H C00X C00T 117.0(3) . . ?
N00H C00X C01Y 121.8(3) . . ?
C01Y C00X C00T 121.2(3) . . ?
N005 C00Y C00P 111.1(3) . . ?
N005 C00Y C01U 128.2(3) . . ?
C01U C00Y C00P 120.7(3) . . ?
C018 C00Z H00Z 119.8 . . ?
C01V C00Z H00Z 119.8 . . ?
C01V C00Z C018 120.4(3) . . ?
C00P C010 C018 123.4(3) . . ?
C01N C010 C00P 115.4(3) . . ?
C01N C010 C018 121.0(3) . . ?
C013 C011 C030 118.4(3) . . ?
C01I C011 C013 119.1(3) . . ?
C01I C011 C030 122.5(3) . . ?
N00D C012 C00U 116.4(3) . . ?
N00D C012 C01X 122.7(3) . . ?
C01X C012 C00U 120.8(3) . . ?
C011 C013 C00O 120.6(3) . . ?
C019 C013 C00O 119.6(3) . . ?
C019 C013 C011 119.8(3) . . ?
N006 C014 C01C 107.5(3) . . ?
N006 C014 C01D 130.3(3) . . ?
C01D C014 C01C 122.2(3) . . ?
C00R C015 C00S 121.3(3) . . ?
C02R C015 C00R 116.9(3) . . ?
C02R C015 C00S 121.7(3) . . ?
C00W C016 C01G 120.5(3) . . ?
C00W C016 C01M 119.4(3) . . ?
C01G C016 C01M 120.1(3) . . ?
C00N C017 C01L 106.4(3) . . ?
C00N C017 C022 123.5(3) . . ?
C01L C017 C022 130.0(3) . . ?
N00K C018 C00Z 121.1(3) . . ?
N00K C018 C010 115.5(3) . . ?
C00Z C018 C010 123.4(3) . . ?
C013 C019 C021 118.8(3) . . ?
C01B C019 C013 118.9(3) . . ?
C01B C019 C021 122.2(3) . . ?
N00A C01A C01K 110.5(3) . . ?
N00A C01A C01R 130.3(3) . . ?
C01R C01A C01K 119.2(3) . . ?
C00V C01B C019 122.0(3) . . ?
C00V C01B H01B 119.0 . . ?
C019 C01B H01B 119.0 . . ?
C014 C01C C01E 107.2(3) . . ?
C02E C01C C014 119.6(3) . . ?
C02E C01C C01E 133.2(3) . . ?
C014 C01D C00V 122.2(3) . . ?
C02K C01D C00V 121.3(3) . . ?
C02K C01D C014 116.4(3) . . ?
C00Q C01E C01C 106.8(3) . . ?
C00Q C01E C01W 123.1(3) . . ?
C01C C01E C01W 130.0(3) . . ?
C01K C01F H01F 121.4 . . ?
C02T C01F H01F 121.4 . . ?
C02T C01F C01K 117.1(3) . . ?
C016 C01G C034 119.2(4) . . ?
C02X C01G C016 120.5(4) . . ?
C02X C01G C034 120.2(3) . . ?
C00S C01H H01H 119.2 . . ?
C00S C01H C01M 121.7(3) . . ?
C01M C01H H01H 119.2 . . ?
C00V C01I C011 121.0(3) . . ?
C00V C01I H01I 119.5 . . ?
C011 C01I H01I 119.5 . . ?
O001 C01J C01P 115.0(3) . . ?
O001 C01J C01V 127.3(3) . . ?
C01V C01J C01P 117.7(3) . . ?
N009 C01K C01A 111.1(3) . . ?
N009 C01K C01F 128.0(3) . . ?
C01F C01K C01A 121.0(3) . . ?
C00R C01L C017 107.8(3) . . ?
C020 C01L C00R 119.3(3) . . ?
C020 C01L C017 133.0(3) . . ?
C01H C01M C016 118.8(3) . . ?
C01H C01M C02J 123.0(3) . . ?
C02J C01M C016 118.1(3) . . ?
C010 C01N H01N 117.7 . . ?
C010 C01N C02F 124.5(3) . . ?
C02F C01N H01N 117.7 . . ?
N00J C01O C01R 115.6(3) . . ?
N00J C01O C024 121.0(3) . . ?
C024 C01O C01R 123.4(3) . . ?
N00K C01P C01J 124.1(3) . . ?
N00K C01P H01P 117.9 . . ?
C01J C01P H01P 117.9 . . ?
N009 C01Q C00N 112.0(3) . . ?
N009 C01Q C02C 106.8(3) . . ?
N00A C01Q N009 109.7(3) . . ?
N00A C01Q C00N 110.8(3) . . ?
N00A C01Q C02C 109.9(3) . . ?
C00N C01Q C02C 107.5(3) . . ?
C01A C01R C01O 123.3(3) . . ?
C02I C01R C01A 115.6(3) . . ?
C02I C01R C01O 121.0(3) . . ?
C00O C01S C02M 117.5(3) . . ?
C02N C01S C00O 119.2(4) . . ?
C02N C01S C02M 123.2(4) . . ?
C02L C01T C00O 118.5(3) . . ?
C02S C01T C00O 118.6(4) . . ?
C02S C01T C02L 122.9(4) . . ?
C00Y C01U H01U 121.7 . . ?
C02F C01U C00Y 116.7(3) . . ?
C02F C01U H01U 121.7 . . ?
C00Z C01V C01J 118.4(3) . . ?
C00Z C01V H01V 120.8 . . ?
C01J C01V H01V 120.8 . . ?
C01E C01W H01A 109.5 . . ?
C01E C01W H01C 109.5 . . ?
C01E C01W C02H 110.8(3) . . ?
H01A C01W H01C 108.1 . . ?
C02H C01W H01A 109.5 . . ?
C02H C01W H01C 109.5 . . ?
C012 C01X C02Q 120.4(3) . . ?
C028 C01X C012 118.6(3) . . ?
C028 C01X C02Q 121.0(3) . . ?
C00X C01Y C03E 120.0(3) . . ?
C02Z C01Y C00X 118.4(3) . . ?
C02Z C01Y C03E 121.6(3) . . ?
N00J C01Z H01Z 117.8 . . ?
N00J C01Z C027 124.3(3) . . ?
C027 C01Z H01Z 117.8 . . ?
C01L C020 H020 120.9 . . ?
C02O C020 C01L 118.3(3) . . ?
C02O C020 H020 120.9 . . ?
C019 C021 H021 119.4 . . ?
C02L C021 C019 121.3(4) . . ?
C02L C021 H021 119.4 . . ?
C017 C022 H02G 109.6 . . ?
C017 C022 H02H 109.6 . . ?
C017 C022 C02B 110.5(3) . . ?
H02G C022 H02H 108.1 . . ?
C02B C022 H02G 109.6 . . ?
C02B C022 H02H 109.6 . . ?
N005 C023 N00C 109.4(3) . . ?
N005 C023 C00Q 112.3(3) . . ?
N005 C023 C026 106.8(3) . . ?
N00C C023 C00Q 110.9(3) . . ?
N00C C023 C026 109.8(3) . . ?
C00Q C023 C026 107.6(3) . . ?
C01O C024 H024 119.5 . . ?
C01O C024 C02A 121.1(3) . . ?
C02A C024 H024 119.5 . . ?
C00T C025 C03C 120.6(3) . . ?
C03I C025 C00T 119.3(3) . . ?
C03I C025 C03C 120.1(3) . . ?
C023 C026 H02A 109.5 . . ?
C023 C026 H02B 109.5 . . ?
H02A C026 H02B 108.0 . . ?
C02H C026 C023 110.9(3) . . ?
C02H C026 H02A 109.5 . . ?
C02H C026 H02B 109.5 . . ?
O003 C027 C01Z 114.9(3) . . ?
O003 C027 C02A 127.3(3) . . ?
C02A C027 C01Z 117.7(3) . . ?
C01X C028 H028 120.4 . . ?
C033 C028 C01X 119.1(3) . . ?
C033 C028 H028 120.4 . . ?
C00S C029 C00W 121.5(3) . . ?
C00S C029 H029 119.2 . . ?
C00W C029 H029 119.2 . . ?
C024 C02A H02I 121.1 . . ?
C027 C02A C024 117.8(3) . . ?
C027 C02A H02I 121.1 . . ?
C022 C02B H02J 109.2 . . ?
C022 C02B H02O 109.2 . . ?
C022 C02B C02C 111.9(3) . . ?
H02J C02B H02O 107.9 . . ?
C02C C02B H02J 109.2 . . ?
C02C C02B H02O 109.2 . . ?
C01Q C02C H02P 109.3 . . ?
C01Q C02C H02Q 109.3 . . ?
C02B C02C C01Q 111.4(3) . . ?
C02B C02C H02P 109.3 . . ?
C02B C02C H02Q 109.3 . . ?
H02P C02C H02Q 108.0 . . ?
C00W C02D H02R 119.7 . . ?
C02U C02D C00W 120.6(4) . . ?
C02U C02D H02R 119.7 . . ?
C01C C02E H02E 120.7 . . ?
C03F C02E C01C 118.5(3) . . ?
C03F C02E H02E 120.7 . . ?
C01N C02F H02F 118.6 . . ?
C01U C02F C01N 122.8(3) . . ?
C01U C02F H02F 118.6 . . ?
C00U C02G C037 120.5(3) . . ?
C03A C02G C00U 119.1(3) . . ?
C03A C02G C037 120.5(3) . . ?
C01W C02H C026 111.9(3) . . ?
C01W C02H H02C 109.2 . . ?
C01W C02H H02D 109.2 . . ?
C026 C02H H02C 109.2 . . ?
C026 C02H H02D 109.2 . . ?
H02C C02H H02D 107.9 . . ?
C01R C02I H02T 117.8 . . ?
C01R C02I C02T 124.4(3) . . ?
C02T C02I H02T 117.8 . . ?
C01M C02J H02U 119.5 . . ?
C036 C02J C01M 121.0(4) . . ?
C036 C02J H02U 119.5 . . ?
C01D C02K H02K 119.0 . . ?
C01D C02K C03F 122.0(4) . . ?
C03F C02K H02K 119.0 . . ?
C01T C02L H02L 119.3 . . ?
C021 C02L C01T 121.5(4) . . ?
C021 C02L H02L 119.3 . . ?
C01S C02M H02M 118.8 . . ?
C030 C02M C01S 122.4(4) . . ?
C030 C02M H02M 118.8 . . ?
C01S C02N H02N 119.8 . . ?
C035 C02N C01S 120.3(4) . . ?
C035 C02N H02N 119.8 . . ?
C020 C02O H02V 119.2 . . ?
C020 C02O C02R 121.6(4) . . ?
C02R C02O H02V 119.2 . . ?
N00D C02P H02Z 117.6 . . ?
N00D C02P C033 124.8(3) . . ?
C033 C02P H02Z 117.6 . . ?
O008 C02Q C01X 122.6(4) . . ?
O008 C02Q C037 119.4(3) . . ?
C01X C02Q C037 118.0(3) . . ?
C015 C02R C02O 121.9(4) . . ?
C015 C02R H02W 119.0 . . ?
C02O C02R H02W 119.0 . . ?
C01T C02S H02S 119.6 . . ?
C035 C02S C01T 120.8(4) . . ?
C035 C02S H02S 119.6 . . ?
C01F C02T C02I 122.5(3) . . ?
C01F C02T H02X 118.7 . . ?
C02I C02T H02X 118.7 . . ?
C02D C02U H02Y 119.1 . . ?
C02D C02U C034 121.8(4) . . ?
C034 C02U H02Y 119.1 . . ?
N00I C02V H1 117.8 . . ?
N00I C02V C03B 124.4(4) . . ?
C03B C02V H1 117.8 . . ?
N00E C02W H02 118.1 . . ?
N00E C02W C03G 123.9(3) . . ?
C03G C02W H02 118.1 . . ?
C01G C02X C036 117.6(3) . . ?
C03O C02X C01G 119.8(4) . . ?
C03O C02X C036 122.6(4) . . ?
N00H C02Y H2 117.7 . . ?
N00H C02Y C032 124.6(3) . . ?
C032 C02Y H2 117.7 . . ?
C01Y C02Z H3 120.2 . . ?
C032 C02Z C01Y 119.6(3) . . ?
C032 C02Z H3 120.2 . . ?
C011 C030 H030 119.6 . . ?
C02M C030 C011 120.9(4) . . ?
C02M C030 H030 119.6 . . ?
O002 C031 H03A 109.6 . . ?
O002 C031 H03B 109.6 . . ?
O002 C031 C038 110.3(3) . . ?
H03A C031 H03B 108.1 . . ?
C038 C031 H03A 109.6 . . ?
C038 C031 H03B 109.6 . . ?
C02Y C032 H032 121.0 . . ?
C02Z C032 C02Y 117.9(4) . . ?
C02Z C032 H032 121.0 . . ?
C028 C033 C02P 117.6(3) . . ?
C028 C033 H033 121.2 . . ?
C02P C033 H033 121.2 . . ?
C01G C034 C02U 119.0(3) . . ?
C03D C034 C01G 118.2(4) . . ?
C03D C034 C02U 122.9(4) . . ?
C02N C035 H035 119.3 . . ?
C02S C035 C02N 121.4(3) . . ?
C02S C035 H035 119.3 . . ?
C02J C036 C02X 122.2(4) . . ?
C02J C036 H036 118.9 . . ?
C02X C036 H036 118.9 . . ?
O00L C037 C02G 122.2(4) . . ?
O00L C037 C02Q 120.0(4) . . ?
C02G C037 C02Q 117.8(3) . . ?
O001 C038 C031 113.8(3) . . ?
O001 C038 H03C 108.8 . . ?
O001 C038 H03D 108.8 . . ?
C031 C038 H03C 108.8 . . ?
C031 C038 H03D 108.8 . . ?
H03C C038 H03D 107.7 . . ?
O004 C039 H03M 108.5 . . ?
O004 C039 H03N 108.5 . . ?
O004 C039 C03H 115.0(3) . . ?
H03M C039 H03N 107.5 . . ?
C03H C039 H03M 108.5 . . ?
C03H C039 H03N 108.5 . . ?
C02G C03A H03Z 120.5 . . ?
C03G C03A C02G 119.0(4) . . ?
C03G C03A H03Z 120.5 . . ?
C02V C03B H4 120.9 . . ?
C03I C03B C02V 118.2(4) . . ?
C03I C03B H4 120.9 . . ?
O00M C03C C025 122.7(4) . . ?
O00M C03C C03E 119.8(4) . . ?
C025 C03C C03E 117.5(3) . . ?
C034 C03D H03O 119.5 . . ?
C03M C03D C034 120.9(4) . . ?
C03M C03D H03O 119.5 . . ?
O00B C03E C01Y 122.6(4) . . ?
O00B C03E C03C 119.7(4) . . ?
C01Y C03E C03C 117.7(3) . . ?
C02E C03F C02K 121.4(3) . . ?
C02E C03F H03F 119.3 . . ?
C02K C03F H03F 119.3 . . ?
C02W C03G H03 121.0 . . ?
C03A C03G C02W 118.0(4) . . ?
C03A C03G H03 121.0 . . ?
O00G C03H C039 114.0(3) . . ?
O00G C03H H03P 108.8 . . ?
O00G C03H H03Q 108.8 . . ?
C039 C03H H03P 108.8 . . ?
C039 C03H H03Q 108.8 . . ?
H03P C03H H03Q 107.7 . . ?
C025 C03I H5 120.6 . . ?
C03B C03I C025 118.8(4) . . ?
C03B C03I H5 120.6 . . ?
O00F C03J H03E 109.0 . . ?
O00F C03J H03G 109.0 . . ?
O00F C03J C03L 113.1(3) . . ?
H03E C03J H03G 107.8 . . ?
C03L C03J H03E 109.0 . . ?
C03L C03J H03G 109.0 . . ?
O004 C03K H03R 109.6 . . ?
O004 C03K H03S 109.6 . . ?
O004 C03K C03N 110.1(3) . . ?
H03R C03K H03S 108.1 . . ?
C03N C03K H03R 109.6 . . ?
C03N C03K H03S 109.6 . . ?
O002 C03L C03J 114.9(3) . . ?
O002 C03L H03H 108.6 . . ?
O002 C03L H03I 108.6 . . ?
C03J C03L H03H 108.6 . . ?
C03J C03L H03I 108.6 . . ?
H03H C03L H03I 107.5 . . ?
C03D C03M H03T 119.7 . . ?
C03D C03M C03O 120.5(4) . . ?
C03O C03M H03T 119.7 . . ?
O003 C03N C03K 114.1(3) . . ?
O003 C03N H03U 108.7 . . ?
O003 C03N H03V 108.7 . . ?
C03K C03N H03U 108.7 . . ?
C03K C03N H03V 108.7 . . ?
H03U C03N H03V 107.6 . . ?
C02X C03O C03M 120.3(4) . . ?
C02X C03O H03W 119.8 . . ?
C03M C03O H03W 119.8 . . ?
O00F C03P H03J 109.5 . . ?
O00F C03P H03K 109.5 . . ?
O00F C03P H03L 109.5 . . ?
H03J C03P H03K 109.5 . . ?
H03J C03P H03L 109.5 . . ?
H03K C03P H03L 109.5 . . ?
O00G C03Q H03X 109.5 . . ?
O00G C03Q H03Y 109.5 . . ?
O00G C03Q H 109.5 . . ?
H03X C03Q H03Y 109.5 . . ?
H03X C03Q H 109.5 . . ?
H03Y C03Q H 109.5 . . ?

loop_
_geom_bond_atom_site_label_1
_geom_bond_atom_site_label_2
_geom_bond_distance
_geom_bond_site_symmetry_2
_geom_bond_publ_flag
O001 C01J 1.350(4) . ?
O001 C038 1.425(5) . ?
O002 C031 1.419(4) . ?
O002 C03L 1.423(5) . ?
O003 C027 1.348(4) . ?
O003 C03N 1.413(5) . ?
O004 C039 1.413(5) . ?
O004 C03K 1.414(4) . ?
N005 C00Y 1.284(4) . ?
N005 C023 1.458(4) . ?
N006 H006 0.8800 . ?
N006 C00Q 1.381(4) . ?
N006 C014 1.379(4) . ?
N007 H007 0.8800 . ?
N007 C00N 1.383(4) . ?
N007 C00R 1.379(4) . ?
O008 C02Q 1.210(4) . ?
N009 C01K 1.287(4) . ?
N009 C01Q 1.474(4) . ?
N00A C01A 1.297(4) . ?
N00A C01Q 1.464(4) . ?
O00B C03E 1.200(4) . ?
N00C C00P 1.292(4) . ?
N00C C023 1.465(4) . ?
N00D C012 1.335(4) . ?
N00D C02P 1.327(5) . ?
N00E C00U 1.333(4) . ?
N00E C02W 1.333(5) . ?
O00F C03J 1.419(5) . ?
O00F C03P 1.395(6) . ?
O00G C03H 1.405(5) . ?
O00G C03Q 1.395(6) . ?
N00H C00X 1.335(4) . ?
N00H C02Y 1.327(5) . ?
N00I C00T 1.342(4) . ?
N00I C02V 1.324(5) . ?
N00J C01O 1.345(4) . ?
N00J C01Z 1.321(4) . ?
N00K C018 1.353(4) . ?
N00K C01P 1.312(4) . ?
O00L C037 1.213(5) . ?
O00M C03C 1.207(5) . ?
C00N C017 1.356(4) . ?
C00N C01Q 1.508(5) . ?
C00O C013 1.424(4) . ?
C00O C01S 1.416(5) . ?
C00O C01T 1.420(5) . ?
C00P C00Y 1.477(5) . ?
C00P C010 1.450(4) . ?
C00Q C01E 1.361(4) . ?
C00Q C023 1.500(5) . ?
C00R C015 1.399(5) . ?
C00R C01L 1.414(4) . ?
C00S C015 1.486(5) . ?
C00S C01H 1.391(5) . ?
C00S C029 1.380(5) . ?
C00T C00X 1.473(5) . ?
C00T C025 1.389(5) . ?
C00U C012 1.487(5) . ?
C00U C02G 1.386(5) . ?
C00V C01B 1.380(5) . ?
C00V C01D 1.474(5) . ?
C00V C01I 1.393(5) . ?
C00W C016 1.414(5) . ?
C00W C029 1.397(5) . ?
C00W C02D 1.434(5) . ?
C00X C01Y 1.411(4) . ?
C00Y C01U 1.440(5) . ?
C00Z H00Z 0.9500 . ?
C00Z C018 1.385(5) . ?
C00Z C01V 1.377(5) . ?
C010 C018 1.483(4) . ?
C010 C01N 1.359(5) . ?
C011 C013 1.413(5) . ?
C011 C01I 1.394(5) . ?
C011 C030 1.431(5) . ?
C012 C01X 1.397(4) . ?
C013 C019 1.406(5) . ?
C014 C01C 1.415(4) . ?
C014 C01D 1.406(5) . ?
C015 C02R 1.365(5) . ?
C016 C01G 1.418(5) . ?
C016 C01M 1.420(5) . ?
C017 C01L 1.418(5) . ?
C017 C022 1.496(5) . ?
C019 C01B 1.388(4) . ?
C019 C021 1.433(5) . ?
C01A C01K 1.486(4) . ?
C01A C01R 1.453(4) . ?
C01B H01B 0.9500 . ?
C01C C01E 1.423(5) . ?
C01C C02E 1.396(5) . ?
C01D C02K 1.383(5) . ?
C01E C01W 1.494(5) . ?
C01F H01F 0.9500 . ?
C01F C01K 1.423(5) . ?
C01F C02T 1.343(5) . ?
C01G C02X 1.394(6) . ?
C01G C034 1.419(5) . ?
C01H H01H 0.9500 . ?
C01H C01M 1.392(5) . ?
C01I H01I 0.9500 . ?
C01J C01P 1.400(5) . ?
C01J C01V 1.382(5) . ?
C01L C020 1.397(5) . ?
C01M C02J 1.416(5) . ?
C01N H01N 0.9500 . ?
C01N C02F 1.434(5) . ?
C01O C01R 1.479(5) . ?
C01O C024 1.376(5) . ?
C01P H01P 0.9500 . ?
C01Q C02C 1.541(5) . ?
C01R C02I 1.357(5) . ?
C01S C02M 1.439(6) . ?
C01S C02N 1.388(5) . ?
C01T C02L 1.415(5) . ?
C01T C02S 1.397(5) . ?
C01U H01U 0.9500 . ?
C01U C02F 1.342(5) . ?
C01V H01V 0.9500 . ?
C01W H01A 0.9900 . ?
C01W H01C 0.9900 . ?
C01W C02H 1.516(5) . ?
C01X C028 1.389(5) . ?
C01X C02Q 1.472(5) . ?
C01Y C02Z 1.386(5) . ?
C01Y C03E 1.474(5) . ?
C01Z H01Z 0.9500 . ?
C01Z C027 1.391(5) . ?
C020 H020 0.9500 . ?
C020 C02O 1.371(6) . ?
C021 H021 0.9500 . ?
C021 C02L 1.352(5) . ?
C022 H02G 0.9900 . ?
C022 H02H 0.9900 . ?
C022 C02B 1.517(5) . ?
C023 C026 1.544(5) . ?
C024 H024 0.9500 . ?
C024 C02A 1.383(5) . ?
C025 C03C 1.479(5) . ?
C025 C03I 1.384(5) . ?
C026 H02A 0.9900 . ?
C026 H02B 0.9900 . ?
C026 C02H 1.529(5) . ?
C027 C02A 1.380(5) . ?
C028 H028 0.9500 . ?
C028 C033 1.376(5) . ?
C029 H029 0.9500 . ?
C02A H02I 0.9500 . ?
C02B H02J 0.9900 . ?
C02B H02O 0.9900 . ?
C02B C02C 1.523(4) . ?
C02C H02P 0.9900 . ?
C02C H02Q 0.9900 . ?
C02D H02R 0.9500 . ?
C02D C02U 1.350(5) . ?
C02E H02E 0.9500 . ?
C02E C03F 1.375(6) . ?
C02F H02F 0.9500 . ?
C02G C037 1.481(5) . ?
C02G C03A 1.384(5) . ?
C02H H02C 0.9900 . ?
C02H H02D 0.9900 . ?
C02I H02T 0.9500 . ?
C02I C02T 1.441(5) . ?
C02J H02U 0.9500 . ?
C02J C036 1.348(5) . ?
C02K H02K 0.9500 . ?
C02K C03F 1.404(5) . ?
C02L H02L 0.9500 . ?
C02M H02M 0.9500 . ?
C02M C030 1.346(5) . ?
C02N H02N 0.9500 . ?
C02N C035 1.379(6) . ?
C02O H02V 0.9500 . ?
C02O C02R 1.399(5) . ?
C02P H02Z 0.9500 . ?
C02P C033 1.387(5) . ?
C02Q C037 1.510(6) . ?
C02R H02W 0.9500 . ?
C02S H02S 0.9500 . ?
C02S C035 1.364(6) . ?
C02T H02X 0.9500 . ?
C02U H02Y 0.9500 . ?
C02U C034 1.421(6) . ?
C02V H1 0.9500 . ?
C02V C03B 1.393(6) . ?
C02W H02 0.9500 . ?
C02W C03G 1.392(6) . ?
C02X C036 1.434(6) . ?
C02X C03O 1.382(5) . ?
C02Y H2 0.9500 . ?
C02Y C032 1.383(5) . ?
C02Z H3 0.9500 . ?
C02Z C032 1.360(6) . ?
C030 H030 0.9500 . ?
C031 H03A 0.9900 . ?
C031 H03B 0.9900 . ?
C031 C038 1.478(6) . ?
C032 H032 0.9500 . ?
C033 H033 0.9500 . ?
C034 C03D 1.396(5) . ?
C035 H035 0.9500 . ?
C036 H036 0.9500 . ?
C038 H03C 0.9900 . ?
C038 H03D 0.9900 . ?
C039 H03M 0.9900 . ?
C039 H03N 0.9900 . ?
C039 C03H 1.493(6) . ?
C03A H03Z 0.9500 . ?
C03A C03G 1.367(6) . ?
C03B H4 0.9500 . ?
C03B C03I 1.360(6) . ?
C03C C03E 1.521(6) . ?
C03D H03O 0.9500 . ?
C03D C03M 1.373(7) . ?
C03F H03F 0.9500 . ?
C03G H03 0.9500 . ?
C03H H03P 0.9900 . ?
C03H H03Q 0.9900 . ?
C03I H5 0.9500 . ?
C03J H03E 0.9900 . ?
C03J H03G 0.9900 . ?
C03J C03L 1.513(6) . ?
C03K H03R 0.9900 . ?
C03K H03S 0.9900 . ?
C03K C03N 1.485(6) . ?
C03L H03H 0.9900 . ?
C03L H03I 0.9900 . ?
C03M H03T 0.9500 . ?
C03M C03O 1.383(7) . ?
C03N H03U 0.9900 . ?
C03N H03V 0.9900 . ?
C03O H03W 0.9500 . ?
C03P H03J 0.9800 . ?
C03P H03K 0.9800 . ?
C03P H03L 0.9800 . ?
C03Q H03X 0.9800 . ?
C03Q H03Y 0.9800 . ?
C03Q H 0.9800 . ?

loop_
_geom_torsion_atom_site_label_1
_geom_torsion_atom_site_label_2
_geom_torsion_atom_site_label_3
_geom_torsion_atom_site_label_4
_geom_torsion
_geom_torsion_site_symmetry_1
_geom_torsion_site_symmetry_2
_geom_torsion_site_symmetry_3
_geom_torsion_site_symmetry_4
_geom_torsion_publ_flag
O001 C01J C01P N00K 178.0(3) . . . . ?
O001 C01J C01V C00Z -178.7(3) . . . . ?
O002 C031 C038 O001 -61.3(4) . . . . ?
O003 C027 C02A C024 178.0(3) . . . . ?
O004 C039 C03H O00G 54.9(5) . . . . ?
O004 C03K C03N O003 60.7(4) . . . . ?
N005 C00Y C01U C02F 179.5(4) . . . . ?
N005 C023 C026 C02H -71.6(3) . . . . ?
N006 C00Q C01E C01C -0.2(4) . . . . ?
N006 C00Q C01E C01W -176.8(3) . . . . ?
N006 C00Q C023 N005 -83.6(4) . . . . ?
N006 C00Q C023 N00C 39.1(4) . . . . ?
N006 C00Q C023 C026 159.1(3) . . . . ?
N006 C014 C01C C01E -0.1(4) . . . . ?
N006 C014 C01C C02E 178.8(3) . . . . ?
N006 C014 C01D C00V -1.5(6) . . . . ?
N006 C014 C01D C02K -177.3(4) . . . . ?
N007 C00N C017 C01L 0.7(4) . . . . ?
N007 C00N C017 C022 176.7(3) . . . . ?
N007 C00N C01Q N009 83.5(4) . . . . ?
N007 C00N C01Q N00A -39.3(4) . . . . ?
N007 C00N C01Q C02C -159.4(3) . . . . ?
N007 C00R C015 C00S -0.2(6) . . . . ?
N007 C00R C015 C02R 176.6(3) . . . . ?
N007 C00R C01L C017 0.0(4) . . . . ?
N007 C00R C01L C020 -179.1(3) . . . . ?
O008 C02Q C037 O00L 16.9(6) . . . . ?
O008 C02Q C037 C02G -163.2(4) . . . . ?
N009 C01Q C02C C02B 71.7(4) . . . . ?
N00A C01A C01K N009 -1.4(4) . . . . ?
N00A C01A C01K C01F 176.7(3) . . . . ?
N00A C01A C01R C01O 5.4(6) . . . . ?
N00A C01A C01R C02I -178.0(4) . . . . ?
N00A C01Q C02C C02B -169.3(3) . . . . ?
N00C C00P C00Y N005 1.9(4) . . . . ?
N00C C00P C00Y C01U -177.1(3) . . . . ?
N00C C00P C010 C018 -5.0(6) . . . . ?
N00C C00P C010 C01N 178.0(4) . . . . ?
N00C C023 C026 C02H 169.9(3) . . . . ?
N00D C012 C01X C028 -0.8(5) . . . . ?
N00D C012 C01X C02Q 178.1(3) . . . . ?
N00D C02P C033 C028 -0.5(6) . . . . ?
N00E C00U C012 N00D 5.6(4) . . . . ?
N00E C00U C012 C01X -171.8(3) . . . . ?
N00E C00U C02G C037 -178.9(3) . . . . ?
N00E C00U C02G C03A 2.4(6) . . . . ?
N00E C02W C03G C03A 2.3(6) . . . . ?
O00F C03J C03L O002 -58.7(5) . . . . ?
N00H C00X C01Y C02Z 1.2(5) . . . . ?
N00H C00X C01Y C03E -178.8(3) . . . . ?
N00H C02Y C032 C02Z -0.2(6) . . . . ?
N00I C00T C00X N00H -5.8(5) . . . . ?
N00I C00T C00X C01Y 172.8(3) . . . . ?
N00I C00T C025 C03C 178.1(3) . . . . ?
N00I C00T C025 C03I -1.6(6) . . . . ?
N00I C02V C03B C03I -3.0(7) . . . . ?
N00J C01O C01R C01A 160.7(3) . . . . ?
N00J C01O C01R C02I -15.6(5) . . . . ?
N00J C01O C024 C02A 1.4(5) . . . . ?
N00J C01Z C027 O003 -178.0(3) . . . . ?
N00J C01Z C027 C02A 1.7(6) . . . . ?
O00M C03C C03E O00B -14.4(6) . . . . ?
O00M C03C C03E C01Y 165.0(4) . . . . ?
C00N N007 C00R C015 -177.9(3) . . . . ?
C00N N007 C00R C01L 0.4(3) . . . . ?
C00N C017 C01L C00R -0.4(4) . . . . ?
C00N C017 C01L C020 178.5(4) . . . . ?
C00N C017 C022 C02B 13.9(5) . . . . ?
C00N C01Q C02C C02B -48.6(4) . . . . ?
C00O C013 C019 C01B -175.8(3) . . . . ?
C00O C013 C019 C021 2.0(5) . . . . ?
C00O C01S C02M C030 -2.3(6) . . . . ?
C00O C01S C02N C035 -1.5(6) . . . . ?
C00O C01T C02L C021 2.2(6) . . . . ?
C00O C01T C02S C035 -0.9(6) . . . . ?
C00P N00C C023 N005 -0.2(4) . . . . ?
C00P N00C C023 C00Q -124.6(3) . . . . ?
C00P N00C C023 C026 116.7(3) . . . . ?
C00P C00Y C01U C02F -1.8(5) . . . . ?
C00P C010 C018 N00K -160.6(3) . . . . ?
C00P C010 C018 C00Z 18.0(5) . . . . ?
C00P C010 C01N C02F 1.2(5) . . . . ?
C00Q N006 C014 C01C 0.0(4) . . . . ?
C00Q N006 C014 C01D 177.8(4) . . . . ?
C00Q C01E C01W C02H -13.8(5) . . . . ?
C00Q C023 C026 C02H 49.1(4) . . . . ?
C00R N007 C00N C017 -0.7(4) . . . . ?
C00R N007 C00N C01Q 178.4(3) . . . . ?
C00R C015 C02R C02O 2.4(5) . . . . ?
C00R C01L C020 C02O 1.8(5) . . . . ?
C00S C015 C02R C02O 179.1(4) . . . . ?
C00S C01H C01M C016 -1.7(5) . . . . ?
C00S C01H C01M C02J -178.7(3) . . . . ?
C00T N00I C02V C03B -0.6(6) . . . . ?
C00T C00X C01Y C02Z -177.4(3) . . . . ?
C00T C00X C01Y C03E 2.6(5) . . . . ?
C00T C025 C03C O00M -167.9(4) . . . . ?
C00T C025 C03C C03E 14.8(6) . . . . ?
C00T C025 C03I C03B -2.0(6) . . . . ?
C00U N00E C02W C03G 1.5(6) . . . . ?
C00U C012 C01X C028 176.4(3) . . . . ?
C00U C012 C01X C02Q -4.7(5) . . . . ?
C00U C02G C037 O00L 166.9(4) . . . . ?
C00U C02G C037 C02Q -13.1(6) . . . . ?
C00U C02G C03A C03G 1.5(6) . . . . ?
C00V C01D C02K C03F -177.1(4) . . . . ?
C00W C016 C01G C02X -177.2(3) . . . . ?
C00W C016 C01G C034 0.4(5) . . . . ?
C00W C016 C01M C01H 6.1(5) . . . . ?
C00W C016 C01M C02J -176.8(3) . . . . ?
C00W C02D C02U C034 1.4(6) . . . . ?
C00X N00H C02Y C032 1.0(5) . . . . ?
C00X C00T C025 C03C -3.1(5) . . . . ?
C00X C00T C025 C03I 177.2(3) . . . . ?
C00X C01Y C02Z C032 -0.4(5) . . . . ?
C00X C01Y C03E O00B -171.4(4) . . . . ?
C00X C01Y C03E C03C 9.2(5) . . . . ?
C00Y N005 C023 N00C 1.4(4) . . . . ?
C00Y N005 C023 C00Q 124.9(3) . . . . ?
C00Y N005 C023 C026 -117.4(3) . . . . ?
C00Y C00P C010 C018 172.9(3) . . . . ?
C00Y C00P C010 C01N -4.1(5) . . . . ?
C00Y C01U C02F C01N -1.3(6) . . . . ?
C010 C00P C00Y N005 -176.5(3) . . . . ?
C010 C00P C00Y C01U 4.6(5) . . . . ?
C010 C01N C02F C01U 1.6(6) . . . . ?
C011 C013 C019 C01B 3.5(5) . . . . ?
C011 C013 C019 C021 -178.7(3) . . . . ?
C012 N00D C02P C033 -0.2(5) . . . . ?
C012 C00U C02G C037 1.8(5) . . . . ?
C012 C00U C02G C03A -176.9(3) . . . . ?
C012 C01X C028 C033 0.1(5) . . . . ?
C012 C01X C02Q O008 171.8(4) . . . . ?
C012 C01X C02Q C037 -6.8(5) . . . . ?
C013 C00O C01S C02M 3.6(5) . . . . ?
C013 C00O C01S C02N -175.9(3) . . . . ?
C013 C00O C01T C02L -1.7(5) . . . . ?
C013 C00O C01T C02S 177.1(3) . . . . ?
C013 C011 C01I C00V 1.0(5) . . . . ?
C013 C011 C030 C02M 4.6(5) . . . . ?
C013 C019 C01B C00V -0.6(5) . . . . ?
C013 C019 C021 C02L -1.6(6) . . . . ?
C014 N006 C00Q C01E 0.1(4) . . . . ?
C014 N006 C00Q C023 -179.5(3) . . . . ?
C014 C01C C01E C00Q 0.2(4) . . . . ?
C014 C01C C01E C01W 176.5(3) . . . . ?
C014 C01C C02E C03F -0.6(6) . . . . ?
C014 C01D C02K C03F -1.2(6) . . . . ?
C015 C00R C01L C017 178.5(3) . . . . ?
C015 C00R C01L C020 -0.7(5) . . . . ?
C015 C00S C01H C01M 174.7(3) . . . . ?
C015 C00S C029 C00W -173.4(3) . . . . ?
C016 C00W C029 C00S -0.9(5) . . . . ?
C016 C00W C02D C02U 2.9(6) . . . . ?
C016 C01G C02X C036 -5.9(5) . . . . ?
C016 C01G C02X C03O 175.0(3) . . . . ?
C016 C01G C034 C02U 3.9(5) . . . . ?
C016 C01G C034 C03D -174.8(3) . . . . ?
C016 C01M C02J C036 -6.1(5) . . . . ?
C017 C00N C01Q N009 -97.5(4) . . . . ?
C017 C00N C01Q N00A 139.6(3) . . . . ?
C017 C00N C01Q C02C 19.5(4) . . . . ?
C017 C01L C020 C02O -177.0(4) . . . . ?
C017 C022 C02B C02C -43.7(4) . . . . ?
C018 N00K C01P C01J 0.8(5) . . . . ?
C018 C00Z C01V C01J 0.2(5) . . . . ?
C018 C010 C01N C02F -175.9(3) . . . . ?
C019 C021 C02L C01T -0.5(6) . . . . ?
C01A N00A C01Q N009 0.9(4) . . . . ?
C01A N00A C01Q C00N 125.0(3) . . . . ?
C01A N00A C01Q C02C -116.3(3) . . . . ?
C01A C01R C02I C02T -0.9(5) . . . . ?
C01B C00V C01D C014 -120.5(4) . . . . ?
C01B C00V C01D C02K 55.1(5) . . . . ?
C01B C00V C01I C011 1.9(5) . . . . ?
C01B C019 C021 C02L 176.1(4) . . . . ?
C01C C014 C01D C00V 176.0(3) . . . . ?
C01C C014 C01D C02K 0.2(5) . . . . ?
C01C C01E C01W C02H 170.4(3) . . . . ?
C01C C02E C03F C02K -0.4(6) . . . . ?
C01D C00V C01B C019 175.3(3) . . . . ?
C01D C00V C01I C011 -175.4(3) . . . . ?
C01D C014 C01C C01E -178.1(3) . . . . ?
C01D C014 C01C C02E 0.7(5) . . . . ?
C01D C02K C03F C02E 1.3(7) . . . . ?
C01E C00Q C023 N005 96.8(4) . . . . ?
C01E C00Q C023 N00C -140.5(3) . . . . ?
C01E C00Q C023 C026 -20.5(4) . . . . ?
C01E C01C C02E C03F 177.9(4) . . . . ?
C01E C01W C02H C026 43.6(4) . . . . ?
C01G C016 C01M C01H -171.8(3) . . . . ?
C01G C016 C01M C02J 5.3(5) . . . . ?
C01G C02X C036 C02J 5.1(6) . . . . ?
C01G C02X C03O C03M -0.7(6) . . . . ?
C01G C034 C03D C03M 0.2(6) . . . . ?
C01H C00S C015 C00R -55.7(5) . . . . ?
C01H C00S C015 C02R 127.7(4) . . . . ?
C01H C00S C029 C00W 5.3(5) . . . . ?
C01H C01M C02J C036 170.8(4) . . . . ?
C01I C00V C01B C019 -2.1(5) . . . . ?
C01I C00V C01D C014 56.8(5) . . . . ?
C01I C00V C01D C02K -127.6(4) . . . . ?
C01I C011 C013 C00O 175.6(3) . . . . ?
C01I C011 C013 C019 -3.7(5) . . . . ?
C01I C011 C030 C02M -174.2(4) . . . . ?
C01J O001 C038 C031 -85.2(4) . . . . ?
C01K N009 C01Q N00A -1.7(4) . . . . ?
C01K N009 C01Q C00N -125.2(3) . . . . ?
C01K N009 C01Q C02C 117.4(3) . . . . ?
C01K C01A C01R C01O -172.7(3) . . . . ?
C01K C01A C01R C02I 3.9(5) . . . . ?
C01K C01F C02T C02I 0.8(6) . . . . ?
C01L C00R C015 C00S -178.2(3) . . . . ?
C01L C00R C015 C02R -1.4(5) . . . . ?
C01L C017 C022 C02B -171.1(3) . . . . ?
C01L C020 C02O C02R -0.9(6) . . . . ?
C01M C016 C01G C02X 0.8(5) . . . . ?
C01M C016 C01G C034 178.3(3) . . . . ?
C01M C02J C036 C02X 1.0(6) . . . . ?
C01N C010 C018 N00K 16.2(5) . . . . ?
C01N C010 C018 C00Z -165.2(3) . . . . ?
C01O N00J C01Z C027 -0.2(6) . . . . ?
C01O C01R C02I C02T 175.7(3) . . . . ?
C01O C024 C02A C027 0.1(5) . . . . ?
C01P N00K C018 C00Z 1.4(5) . . . . ?
C01P N00K C018 C010 -180.0(3) . . . . ?
C01P C01J C01V C00Z 1.8(5) . . . . ?
C01Q N009 C01K C01A 1.8(4) . . . . ?
C01Q N009 C01K C01F -176.2(4) . . . . ?
C01Q N00A C01A C01K 0.2(4) . . . . ?
C01Q N00A C01A C01R -178.0(3) . . . . ?
C01Q C00N C017 C01L -178.4(3) . . . . ?
C01Q C00N C017 C022 -2.3(5) . . . . ?
C01R C01A C01K N009 177.0(3) . . . . ?
C01R C01A C01K C01F -4.8(5) . . . . ?
C01R C01O C024 C02A -179.7(3) . . . . ?
C01R C02I C02T C01F -1.6(6) . . . . ?
C01S C00O C013 C011 -0.9(5) . . . . ?
C01S C00O C013 C019 178.4(3) . . . . ?
C01S C00O C01T C02L 179.5(3) . . . . ?
C01S C00O C01T C02S -1.7(5) . . . . ?
C01S C02M C030 C011 -1.8(6) . . . . ?
C01S C02N C035 C02S -1.1(6) . . . . ?
C01T C00O C013 C011 -179.6(3) . . . . ?
C01T C00O C013 C019 -0.3(5) . . . . ?
C01T C00O C01S C02M -177.6(3) . . . . ?
C01T C00O C01S C02N 2.9(5) . . . . ?
C01T C02S C035 C02N 2.3(6) . . . . ?
C01V C00Z C018 N00K -1.9(5) . . . . ?
C01V C00Z C018 C010 179.6(3) . . . . ?
C01V C01J C01P N00K -2.5(5) . . . . ?
C01X C028 C033 C02P 0.4(6) . . . . ?
C01X C02Q C037 O00L -164.4(4) . . . . ?
C01X C02Q C037 C02G 15.5(5) . . . . ?
C01Y C02Z C032 C02Y -0.1(6) . . . . ?
C01Z N00J C01O C01R 179.7(3) . . . . ?
C01Z N00J C01O C024 -1.4(5) . . . . ?
C01Z C027 C02A C024 -1.6(5) . . . . ?
C020 C02O C02R C015 -1.2(6) . . . . ?
C021 C019 C01B C00V -178.3(3) . . . . ?
C022 C017 C01L C00R -176.1(3) . . . . ?
C022 C017 C01L C020 2.9(7) . . . . ?
C022 C02B C02C C01Q 64.4(4) . . . . ?
C023 N005 C00Y C00P -1.8(4) . . . . ?
C023 N005 C00Y C01U 177.0(3) . . . . ?
C023 N00C C00P C00Y -0.8(4) . . . . ?
C023 N00C C00P C010 177.2(3) . . . . ?
C023 C00Q C01E C01C 179.5(3) . . . . ?
C023 C00Q C01E C01W 2.8(5) . . . . ?
C023 C026 C02H C01W -64.4(4) . . . . ?
C024 C01O C01R C01A -18.2(5) . . . . ?
C024 C01O C01R C02I 165.4(4) . . . . ?
C025 C00T C00X N00H 175.3(3) . . . . ?
C025 C00T C00X C01Y -6.0(5) . . . . ?
C025 C03C C03E O00B 163.0(4) . . . . ?
C025 C03C C03E C01Y -17.6(5) . . . . ?
C027 O003 C03N C03K 85.2(4) . . . . ?
C028 C01X C02Q O008 -9.2(6) . . . . ?
C028 C01X C02Q C037 172.1(4) . . . . ?
C029 C00S C015 C00R 123.0(4) . . . . ?
C029 C00S C015 C02R -53.6(5) . . . . ?
C029 C00S C01H C01M -4.0(5) . . . . ?
C029 C00W C016 C01G 173.1(3) . . . . ?
C029 C00W C016 C01M -4.9(5) . . . . ?
C029 C00W C02D C02U -173.8(4) . . . . ?
C02D C00W C016 C01G -3.8(5) . . . . ?
C02D C00W C016 C01M 178.3(3) . . . . ?
C02D C00W C029 C00S 175.9(3) . . . . ?
C02D C02U C034 C01G -4.9(6) . . . . ?
C02D C02U C034 C03D 173.7(4) . . . . ?
C02E C01C C01E C00Q -178.5(4) . . . . ?
C02E C01C C01E C01W -2.1(7) . . . . ?
C02G C00U C012 N00D -175.1(3) . . . . ?
C02G C00U C012 C01X 7.5(5) . . . . ?
C02G C03A C03G C02W -3.7(6) . . . . ?
C02L C01T C02S C035 177.8(4) . . . . ?
C02M C01S C02N C035 179.0(4) . . . . ?
C02N C01S C02M C030 177.1(4) . . . . ?
C02P N00D C012 C00U -176.5(3) . . . . ?
C02P N00D C012 C01X 0.8(5) . . . . ?
C02Q C01X C028 C033 -178.8(3) . . . . ?
C02S C01T C02L C021 -176.6(4) . . . . ?
C02T C01F C01K N009 -179.8(4) . . . . ?
C02T C01F C01K C01A 2.4(5) . . . . ?
C02U C034 C03D C03M -178.4(4) . . . . ?
C02V N00I C00T C00X -176.0(3) . . . . ?
C02V N00I C00T C025 2.9(5) . . . . ?
C02V C03B C03I C025 4.1(6) . . . . ?
C02W N00E C00U C012 175.5(3) . . . . ?
C02W N00E C00U C02G -3.9(5) . . . . ?
C02X C01G C034 C02U -178.6(3) . . . . ?
C02X C01G C034 C03D 2.8(5) . . . . ?
C02Y N00H C00X C00T 177.2(3) . . . . ?
C02Y N00H C00X C01Y -1.4(5) . . . . ?
C02Z C01Y C03E O00B 8.6(6) . . . . ?
C02Z C01Y C03E C03C -170.8(4) . . . . ?
C030 C011 C013 C00O -3.2(5) . . . . ?
C030 C011 C013 C019 177.4(3) . . . . ?
C030 C011 C01I C00V 179.8(3) . . . . ?
C031 O002 C03L C03J -60.9(5) . . . . ?
C034 C01G C02X C036 176.6(3) . . . . ?
C034 C01G C02X C03O -2.5(6) . . . . ?
C034 C03D C03M C03O -3.4(7) . . . . ?
C036 C02X C03O C03M -179.8(4) . . . . ?
C037 C02G C03A C03G -177.1(4) . . . . ?
C038 O001 C01J C01P -177.7(3) . . . . ?
C038 O001 C01J C01V 2.8(5) . . . . ?
C039 O004 C03K C03N 144.0(3) . . . . ?
C03A C02G C037 O00L -14.5(7) . . . . ?
C03A C02G C037 C02Q 165.5(4) . . . . ?
C03C C025 C03I C03B 178.3(4) . . . . ?
C03D C03M C03O C02X 3.7(7) . . . . ?
C03E C01Y C02Z C032 179.6(4) . . . . ?
C03I C025 C03C O00M 11.8(7) . . . . ?
C03I C025 C03C C03E -165.5(4) . . . . ?
C03K O004 C039 C03H 58.3(5) . . . . ?
C03L O002 C031 C038 -142.9(3) . . . . ?
C03N O003 C027 C01Z 177.6(3) . . . . ?
C03N O003 C027 C02A -2.0(6) . . . . ?
C03O C02X C036 C02J -175.8(4) . . . . ?
C03P O00F C03J C03L -78.4(5) . . . . ?
C03Q O00G C03H C039 74.7(5) . . . . ?
